data_4024160
loop_
_publ_author_name
'Hana Dvo\<r\'akov\'a'
'Jan Lang'
'Ji\<r\'i Vlach'
'Jan S\'ykora'
'Michal \<Cajan'
'Michal Himl'
'Michaela Pojarov\'a'
'Ivan Stibor'
'Pavel Lhot\'ak'

_publ_contact_author_address
; 
Chemical Crystallography Laboratory, 
Department of Chemistry, 
University of Oxford, 
Chemistry Research Laboratory, 
Mansfield Road, 
Oxford 
OX1 3TA 
;
_publ_contact_author_email david.watkin@chem.ox.ac.uk
_publ_contact_author_fax '01865 272 699'
_publ_contact_author_name 'David Watkin'
_publ_contact_author_phone '01865 270 826'
_publ_section_title
;
 Partially O-Alkylated Thiacalix[4]arenes: Synthesis, Molecular and
 Crystal Structures, Conformational Behavior
;
_journal_name_full 'Journal of Organic Chemistry'
_journal_page_first 7157
_journal_page_last 7166
_journal_paper_doi 10.1021/jo070927i
_journal_volume 72
_journal_year 2007
_chemical_compound_source
;
?
;
_chemical_formula_moiety ' C33 H33.25 O4 S4 '
_chemical_formula_sum 'C33 H33.25 O4 S4'
_chemical_formula_weight 622.14
_space_group_IT_number 2
_symmetry_cell_setting triclinic
_symmetry_space_group_name_Hall '-P 1'
_symmetry_space_group_name_H-M 'P -1'
_audit_creation_date 04-04-30
_audit_creation_method CRYSTALS_ver_12.20
_cell_angle_alpha 90.1202(6)
_cell_angle_beta 94.7055(8)
_cell_angle_gamma 94.9100(8)
_cell_formula_units_Z 8
_cell_length_a 10.5160(2)
_cell_length_b 18.8366(3)
_cell_length_c 31.7909(6)
_cell_measurement_reflns_used 0
_cell_measurement_temperature 150
_cell_measurement_theta_max 0
_cell_measurement_theta_min 0
_cell_volume 6252.80(19)
_computing_cell_refinement
; 
 USER DEFINED 6 
;
_computing_data_collection
; 
 DATA COLLECTION 
;
_computing_data_reduction
; 
 USER DEFINED 5 
;
_computing_structure_solution
; 
 SIR92 (Altomare et al, 1994) 
;
_diffrn_ambient_temperature 150
_diffrn_measured_fraction_theta_full 0.993
_diffrn_measured_fraction_theta_max 0.981
_diffrn_measurement_device_type
; 
Unknown 
;
_diffrn_measurement_method \w/2\q
_diffrn_radiation_monochromator graphite
_diffrn_radiation_type 'Mo K\a'
_diffrn_radiation_wavelength 0.71073
_diffrn_reflns_av_R_equivalents 0.02
_diffrn_reflns_limit_h_max 13
_diffrn_reflns_limit_h_min -13
_diffrn_reflns_limit_k_max 24
_diffrn_reflns_limit_k_min -24
_diffrn_reflns_limit_l_max 41
_diffrn_reflns_limit_l_min -41
_diffrn_reflns_number 49573
_diffrn_reflns_theta_full 20.566
_diffrn_reflns_theta_max 27.421
_diffrn_reflns_theta_min 1.085
_diffrn_standards_decay_% 0.00
_diffrn_standards_interval_count 0
_diffrn_standards_interval_time 0
_diffrn_standards_number 0
_exptl_absorpt_coefficient_mu 0.340
_exptl_absorpt_correction_T_max 1.00
_exptl_absorpt_correction_T_min 1.00
_exptl_absorpt_correction_type none
_exptl_crystal_colour ' ? '
_exptl_crystal_density_diffrn 1.322
_exptl_crystal_description ' ? '
_exptl_crystal_F_000 2618
_exptl_crystal_size_max 0.00
_exptl_crystal_size_mid 0.00
_exptl_crystal_size_min 0.00
_refine_diff_density_max 0.60
_refine_diff_density_min -0.36
_refine_ls_extinction_method None
_refine_ls_goodness_of_fit_ref 1.0933
_refine_ls_number_parameters 1503
_refine_ls_number_reflns 18599
_refine_ls_number_restraints 0
_refine_ls_R_factor_all 0.0820
_refine_ls_R_factor_gt 0.0438
_refine_ls_shift/su_max 0.001057
_refine_ls_structure_factor_coef F
_refine_ls_weighting_details
;
 Method, part 1, Chebychev polynomial, (Watkin, 1994, Prince, 1982) 
 [weight] = 1.0/[A~0~*T~0~(x)+A~1~*T~1~(x) ... +A~n-1~]*T~n-1~(x)] 
 where A~i~ are the Chebychev coefficients listed below and x= Fcalc/Fmax 
 Method = Robust Weighting (Prince, 1982) 
 W = [weight] * [1-(deltaF/6*sigmaF)^2^]^2^ 
 A~i~ are: 
 1.01 0.679 0.713 
;
_refine_ls_weighting_scheme calc
_refine_ls_wR_factor_all 0.0720
_refine_ls_wR_factor_gt 0.0504
_refine_ls_wR_factor_ref 0.0504
_reflns_limit_h_max 13
_reflns_limit_h_min -13
_reflns_limit_k_max 24
_reflns_limit_k_min -24
_reflns_limit_l_max 41
_reflns_limit_l_min 0
_reflns_number_gt 18599
_reflns_number_total 28005
_reflns_threshold_expression I>1.96u(I)
_cod_data_source_file jo070927i-File005.cif
_cod_data_source_block CRYSTALS_cif
_cod_depositor_comments
;
The following automatic conversions were performed:
'_symmetry_cell_setting' value 'Triclinic' changed to 'triclinic'
according to '/home/saulius/struct/CIF-dictionaries/cif_core.dic'
dictionary named 'cif_core.dic' version 2.4.1 from 2010-06-29.

Automatic conversion script
Id: cif_fix_enum 1527 2010-12-29 10:47:43Z saulius 
;
_cod_original_sg_symbol_H-M 'P -1 '
_cod_original_formula_sum ' C33 H33.25 O4 S4 '
_cod_database_code 4024160

loop_
_symmetry_equiv_pos_as_xyz
x,y,z
-x,-y,-z

loop_
_atom_site_label
_atom_site_type_symbol
_atom_site_fract_x
_atom_site_fract_y
_atom_site_fract_z
_atom_site_U_iso_or_equiv
_atom_site_occupancy
_atom_site_adp_type
_atom_site_refinement_flags_posn
_atom_site_refinement_flags_adp
_atom_site_refinement_flags_occupancy
_atom_site_disorder_assembly
_atom_site_disorder_group
_atom_site_attached_hydrogens
S12 S 0.86730(5) 0.81696(3) 0.411728(18) 0.0275 1.0000 Uani . . . . . .
S18 S 0.95292(6) 1.04602(3) 0.306194(19) 0.0296 1.0000 Uani . . . . . .
S22 S 0.01954(6) 0.32637(3) 0.35520(2) 0.0326 1.0000 Uani . . . . . .
S28 S 0.39751(6) 0.52929(3) 0.308952(18) 0.0292 1.0000 Uani . . . . . .
S32 S 1.13964(5) 0.66263(3) 0.096814(18) 0.0262 1.0000 Uani . . . . . .
S38 S 1.02510(5) 0.41795(3) 0.187010(18) 0.0266 1.0000 Uani . . . . . .
S42 S 0.93111(7) 0.18795(5) 0.13208(2) 0.0492 1.0000 Uani . . . . . .
S48 S 0.59870(6) -0.02658(4) 0.194502(18) 0.0311 1.0000 Uani . . . . . .
S114 S 1.45661(6) 0.99014(3) 0.302954(19) 0.0292 1.0000 Uani . . . . . .
S120 S 1.36638(6) 0.74525(3) 0.39651(2) 0.0306 1.0000 Uani . . . . . .
S214 S 0.75318(5) 0.42967(3) 0.42656(2) 0.0311 1.0000 Uani . . . . . .
S220 S 0.38542(6) 0.21894(3) 0.46823(2) 0.0369 1.0000 Uani . . . . . .
S314 S 0.52880(5) 0.48810(3) 0.19175(2) 0.0298 1.0000 Uani . . . . . .
S320 S 0.65032(6) 0.74552(3) 0.113575(19) 0.0290 1.0000 Uani . . . . . .
S414 S 0.22777(5) 0.02990(3) 0.068828(17) 0.0260 1.0000 Uani . . . . . .
S420 S 0.56861(6) 0.23249(3) -0.00035(2) 0.0327 1.0000 Uani . . . . . .
O351 O 1.08762(16) 0.76973(9) 0.36334(5) 0.0284 1.0000 Uani . . . . . .
O361 O 1.43058(15) 0.90223(9) 0.38307(5) 0.0272 1.0000 Uani . . . . . .
O371 O 1.20834(15) 0.98922(9) 0.33807(5) 0.0278 1.0000 Uani . . . . . .
O381 O 0.99732(14) 0.95915(8) 0.38403(5) 0.0236 1.0000 Uani . . . . . .
O451 O 0.18894(15) 0.31680(9) 0.43937(5) 0.0291 1.0000 Uani . . . . . .
O461 O 0.56665(15) 0.30253(9) 0.41046(5) 0.0285 1.0000 Uani . . . . . .
O471 O 0.52615(16) 0.42120(8) 0.35963(5) 0.0295 1.0000 Uani . . . . . .
O481 O 0.20681(15) 0.39582(9) 0.29727(5) 0.0310 1.0000 Uani . . . . . .
O551 O 0.92147(15) 0.70831(8) 0.14611(5) 0.0259 1.0000 Uani . . . . . .
O561 O 0.56781(15) 0.58845(9) 0.11758(5) 0.0272 1.0000 Uani . . . . . .
O571 O 0.77518(15) 0.48105(9) 0.15586(5) 0.0280 1.0000 Uani . . . . . .
O581 O 0.99751(14) 0.51809(8) 0.11452(5) 0.0245 1.0000 Uani . . . . . .
O651 O 0.79022(15) 0.16092(9) 0.04604(5) 0.0299 1.0000 Uani . . . . . .
O661 O 0.41023(15) 0.16014(8) 0.07135(5) 0.0261 1.0000 Uani . . . . . .
O671 O 0.46379(16) 0.06202(8) 0.13275(5) 0.0291 1.0000 Uani . . . . . .
O681 O 0.71238(18) 0.13173(9) 0.17960(5) 0.0353 1.0000 Uani . . . . . .
C11 C 1.0332(2) 0.82022(12) 0.42802(7) 0.0258 1.0000 Uani . . . . . .
C13 C 0.8531(2) 0.85726(12) 0.36156(7) 0.0245 1.0000 Uani . . . . . .
C14 C 0.7682(2) 0.82332(13) 0.33030(8) 0.0303 1.0000 Uani . . . . . .
C15 C 0.7417(2) 0.85618(14) 0.29189(8) 0.0346 1.0000 Uani . . . . . .
C16 C 0.8020(2) 0.92230(15) 0.28403(8) 0.0338 1.0000 Uani . . . . . .
C17 C 0.8872(2) 0.95693(12) 0.31460(7) 0.0255 1.0000 Uani . . . . . .
C19 C 1.0881(2) 1.03508(12) 0.27734(7) 0.0263 1.0000 Uani . . . . . .
C21 C 0.1379(2) 0.26591(12) 0.36909(7) 0.0285 1.0000 Uani . . . . . .
C23 C 0.1132(2) 0.40964(12) 0.36247(7) 0.0274 1.0000 Uani . . . . . .
C24 C 0.0941(2) 0.45169(14) 0.39690(8) 0.0348 1.0000 Uani . . . . . .
C25 C 0.1688(3) 0.51537(14) 0.40534(9) 0.0383 1.0000 Uani . . . . . .
C26 C 0.2615(2) 0.53708(13) 0.37830(8) 0.0334 1.0000 Uani . . . . . .
C27 C 0.2796(2) 0.49641(12) 0.34311(7) 0.0256 1.0000 Uani . . . . . .
C29 C 0.5315(2) 0.54500(12) 0.34683(7) 0.0249 1.0000 Uani . . . . . .
C31 C 0.9756(2) 0.66581(12) 0.07938(7) 0.0246 1.0000 Uani . . . . . .
C33 C 1.1435(2) 0.61423(12) 0.14440(7) 0.0231 1.0000 Uani . . . . . .
C34 C 1.2246(2) 0.64184(12) 0.17877(7) 0.0278 1.0000 Uani . . . . . .
C35 C 1.2430(2) 0.60241(13) 0.21507(7) 0.0313 1.0000 Uani . . . . . .
C36 C 1.1799(2) 0.53515(13) 0.21813(7) 0.0292 1.0000 Uani . . . . . .
C37 C 1.0983(2) 0.50692(12) 0.18452(7) 0.0241 1.0000 Uani . . . . . .
C39 C 0.8902(2) 0.42926(12) 0.21571(7) 0.0252 1.0000 Uani . . . . . .
C41 C 0.7972(3) 0.23097(15) 0.10960(9) 0.0379 1.0000 Uani . . . . . .
C43 C 0.8688(2) 0.09783(15) 0.13615(8) 0.0349 1.0000 Uani . . . . . .
C44 C 0.9302(3) 0.04637(18) 0.11631(9) 0.0456 1.0000 Uani . . . . . .
C45 C 0.8922(3) -0.02483(18) 0.12052(9) 0.0478 1.0000 Uani . . . . . .
C46 C 0.7902(3) -0.04537(15) 0.14409(8) 0.0381 1.0000 Uani . . . . . .
C47 C 0.7266(2) 0.00561(13) 0.16415(7) 0.0272 1.0000 Uani . . . . . .
C49 C 0.4765(2) -0.05633(13) 0.15509(7) 0.0269 1.0000 Uani . . . . . .
C110 C 1.0863(2) 1.05821(14) 0.23562(8) 0.0330 1.0000 Uani . . . . . .
C111 C 1.1966(3) 1.05953(15) 0.21433(8) 0.0376 1.0000 Uani . . . . . .
C112 C 1.3085(2) 1.03793(13) 0.23454(8) 0.0325 1.0000 Uani . . . . . .
C113 C 1.3109(2) 1.01379(12) 0.27610(7) 0.0254 1.0000 Uani . . . . . .
C115 C 1.4154(2) 0.89657(12) 0.30709(7) 0.0265 1.0000 Uani . . . . . .
C116 C 1.3923(2) 0.85582(13) 0.27017(8) 0.0310 1.0000 Uani . . . . . .
C117 C 1.3615(3) 0.78318(14) 0.27151(8) 0.0357 1.0000 Uani . . . . . .
C118 C 1.3522(2) 0.75008(13) 0.31035(8) 0.0320 1.0000 Uani . . . . . .
C119 C 1.3736(2) 0.78992(12) 0.34738(7) 0.0265 1.0000 Uani . . . . . .
C121 C 1.2488(2) 0.78777(12) 0.42209(7) 0.0271 1.0000 Uani . . . . . .
C122 C 1.2825(2) 0.81248(14) 0.46349(8) 0.0328 1.0000 Uani . . . . . .
C123 C 1.1932(3) 0.84087(14) 0.48674(8) 0.0360 1.0000 Uani . . . . . .
C124 C 1.0699(2) 0.84560(13) 0.46896(7) 0.0314 1.0000 Uani . . . . . .
C125 C 1.1227(2) 0.79144(12) 0.40431(7) 0.0239 1.0000 Uani . . . . . .
C126 C 1.4090(2) 0.86379(12) 0.34611(7) 0.0244 1.0000 Uani . . . . . .
C127 C 1.2001(2) 1.01192(11) 0.29777(7) 0.0230 1.0000 Uani . . . . . .
C128 C 0.9125(2) 0.92478(12) 0.35385(7) 0.0227 1.0000 Uani . . . . . .
C210 C 0.5875(2) 0.61389(12) 0.35449(8) 0.0299 1.0000 Uani . . . . . .
C211 C 0.6927(2) 0.62655(13) 0.38335(8) 0.0330 1.0000 Uani . . . . . .
C212 C 0.7407(2) 0.57031(14) 0.40570(8) 0.0317 1.0000 Uani . . . . . .
C213 C 0.6854(2) 0.50150(12) 0.39913(7) 0.0244 1.0000 Uani . . . . . .
C215 C 0.6306(2) 0.39783(13) 0.45963(7) 0.0273 1.0000 Uani . . . . . .
C216 C 0.6171(2) 0.43291(14) 0.49726(8) 0.0333 1.0000 Uani . . . . . .
C217 C 0.5291(3) 0.40415(15) 0.52461(8) 0.0370 1.0000 Uani . . . . . .
C218 C 0.4570(2) 0.34017(15) 0.51416(8) 0.0355 1.0000 Uani . . . . . .
C219 C 0.4698(2) 0.30471(13) 0.47661(8) 0.0295 1.0000 Uani . . . . . .
C221 C 0.3034(2) 0.22244(12) 0.41729(8) 0.0300 1.0000 Uani . . . . . .
C222 C 0.3270(3) 0.17288(13) 0.38645(10) 0.0395 1.0000 Uani . . . . . .
C223 C 0.2550(3) 0.16922(14) 0.34811(10) 0.0444 1.0000 Uani . . . . . .
C224 C 0.1608(3) 0.21536(14) 0.33945(8) 0.0369 1.0000 Uani . . . . . .
C225 C 0.2080(2) 0.26819(12) 0.40869(7) 0.0258 1.0000 Uani . . . . . .
C226 C 0.5572(2) 0.33398(12) 0.44902(7) 0.0260 1.0000 Uani . . . . . .
C227 C 0.5814(2) 0.48728(12) 0.36879(7) 0.0224 1.0000 Uani . . . . . .
C228 C 0.2037(2) 0.43250(12) 0.33426(7) 0.0260 1.0000 Uani . . . . . .
C310 C 0.8895(2) 0.40554(14) 0.25720(8) 0.0332 1.0000 Uani . . . . . .
C311 C 0.7800(3) 0.40727(15) 0.27869(8) 0.0397 1.0000 Uani . . . . . .
C312 C 0.6707(2) 0.43221(14) 0.25879(8) 0.0346 1.0000 Uani . . . . . .
C313 C 0.6698(2) 0.45620(12) 0.21740(8) 0.0272 1.0000 Uani . . . . . .
C315 C 0.5805(2) 0.58074(12) 0.19352(7) 0.0263 1.0000 Uani . . . . . .
C316 C 0.6096(2) 0.61411(14) 0.23268(8) 0.0327 1.0000 Uani . . . . . .
C317 C 0.6494(3) 0.68630(15) 0.23539(8) 0.0374 1.0000 Uani . . . . . .
C318 C 0.6617(2) 0.72579(13) 0.19884(8) 0.0316 1.0000 Uani . . . . . .
C319 C 0.6351(2) 0.69280(12) 0.15959(7) 0.0262 1.0000 Uani . . . . . .
C321 C 0.7638(2) 0.70259(12) 0.08629(7) 0.0250 1.0000 Uani . . . . . .
C322 C 0.7295(2) 0.68336(14) 0.04417(8) 0.0313 1.0000 Uani . . . . . .
C323 C 0.8171(3) 0.65575(15) 0.01968(8) 0.0352 1.0000 Uani . . . . . .
C324 C 0.9402(2) 0.64673(14) 0.03728(7) 0.0317 1.0000 Uani . . . . . .
C325 C 0.8873(2) 0.69360(11) 0.10440(7) 0.0226 1.0000 Uani . . . . . .
C326 C 0.5924(2) 0.62014(12) 0.15673(7) 0.0249 1.0000 Uani . . . . . .
C327 C 0.7805(2) 0.45586(11) 0.19532(7) 0.0231 1.0000 Uani . . . . . .
C328 C 1.0804(2) 0.54629(12) 0.14757(7) 0.0220 1.0000 Uani . . . . . .
C352 C 1.0467(2) 0.69499(13) 0.35774(8) 0.0326 1.0000 Uani . . . . . .
C353 C 1.0026(3) 0.68129(17) 0.31187(9) 0.0441 1.0000 Uani . . . . . .
C354 C 0.9598(3) 0.60310(19) 0.30305(11) 0.0595 1.0000 Uani . . . . . .
C362 C 1.5625(2) 0.90846(15) 0.39954(8) 0.0369 1.0000 Uani . . . . . .
C363 C 1.5732(3) 0.94819(17) 0.44113(9) 0.0438 1.0000 Uani . . . . . .
C364 C 1.5348(4) 1.02344(18) 0.43630(12) 0.0621 1.0000 Uani . . . . . .
C382 C 0.9393(2) 1.00780(14) 0.41112(8) 0.0328 1.0000 Uani . . . . . .
C383 C 1.0406(3) 1.06455(14) 0.42776(8) 0.0381 1.0000 Uani . . . . . .
C384 C 1.1491(3) 1.03669(17) 0.45527(10) 0.0496 1.0000 Uani . . . . . .
C410 C 0.4312(2) -0.12796(13) 0.15309(8) 0.0312 1.0000 Uani . . . . . .
C411 C 0.3264(3) -0.15183(14) 0.12589(8) 0.0349 1.0000 Uani . . . . . .
C412 C 0.2680(2) -0.10315(13) 0.09955(8) 0.0305 1.0000 Uani . . . . . .
C413 C 0.3123(2) -0.03113(12) 0.10047(7) 0.0248 1.0000 Uani . . . . . .
C415 C 0.3319(2) 0.05768(12) 0.02904(7) 0.0235 1.0000 Uani . . . . . .
C416 C 0.3279(2) 0.01790(13) -0.00826(7) 0.0274 1.0000 Uani . . . . . .
C417 C 0.3960(2) 0.04383(14) -0.04118(7) 0.0309 1.0000 Uani . . . . . .
C418 C 0.4704(2) 0.10828(13) -0.03662(7) 0.0300 1.0000 Uani . . . . . .
C419 C 0.4781(2) 0.14828(12) 0.00064(7) 0.0251 1.0000 Uani . . . . . .
C421 C 0.6406(2) 0.25009(12) 0.05159(8) 0.0303 1.0000 Uani . . . . . .
C422 C 0.6001(3) 0.30696(14) 0.07398(10) 0.0418 1.0000 Uani . . . . . .
C423 C 0.6575(3) 0.32520(16) 0.11390(11) 0.0504 1.0000 Uani . . . . . .
C424 C 0.7536(3) 0.28655(16) 0.13171(9) 0.0478 1.0000 Uani . . . . . .
C425 C 0.7430(2) 0.21346(12) 0.06865(8) 0.0295 1.0000 Uani . . . . . .
C426 C 0.4063(2) 0.12267(12) 0.03367(7) 0.0234 1.0000 Uani . . . . . .
C427 C 0.4168(2) -0.00676(12) 0.12888(7) 0.0231 1.0000 Uani . . . . . .
C428 C 0.7669(2) 0.07812(13) 0.16097(7) 0.0271 1.0000 Uani . . . . . .
C452 C 0.0752(3) 0.30060(15) 0.46131(8) 0.0356 1.0000 Uani . . . . . .
C453 C 0.0867(3) 0.34648(19) 0.50038(10) 0.0496 1.0000 Uani . . . . . .
C454 C -0.0373(3) 0.35243(16) 0.51900(9) 0.0430 1.0000 Uani . . . . . .
C462 C 0.6602(2) 0.25026(14) 0.41070(9) 0.0347 1.0000 Uani . . . . . .
C463 C 0.6744(3) 0.22921(16) 0.36590(10) 0.0436 1.0000 Uani . . . . . .
C464 C 0.7670(4) 0.17103(18) 0.36455(12) 0.0603 1.0000 Uani . . . . . .
C482 C 0.3157(2) 0.35612(13) 0.29127(8) 0.0317 1.0000 Uani . . . . . .
C483 C 0.2933(3) 0.32206(18) 0.24816(11) 0.0582 1.0000 Uani . . . . . .
C552 C 0.9728(2) 0.78075(13) 0.15557(8) 0.0315 1.0000 Uani . . . . . .
C553 C 1.0115(3) 0.78632(16) 0.20222(9) 0.0430 1.0000 Uani . . . . . .
C554 C 1.0633(3) 0.86185(19) 0.21524(12) 0.0618 1.0000 Uani . . . . . .
C562 C 0.4359(2) 0.58905(15) 0.10106(9) 0.0370 1.0000 Uani . . . . . .
C563 C 0.4219(3) 0.55565(16) 0.05782(9) 0.0421 1.0000 Uani . . . . . .
C564 C 0.4505(3) 0.47808(17) 0.05817(11) 0.0536 1.0000 Uani . . . . . .
C582 C 1.0549(2) 0.47148(14) 0.08629(8) 0.0339 1.0000 Uani . . . . . .
C583 C 0.9505(3) 0.41871(15) 0.06677(8) 0.0413 1.0000 Uani . . . . . .
C584 C 0.8462(3) 0.45242(19) 0.04007(9) 0.0518 1.0000 Uani . . . . . .
C652 C 0.8905(2) 0.18892(14) 0.02007(9) 0.0352 1.0000 Uani . . . . . .
C653 C 0.9593(3) 0.12836(14) 0.00509(8) 0.0354 1.0000 Uani . . . . . .
C654 C 1.0597(3) 0.15235(16) -0.02462(9) 0.0393 1.0000 Uani . . . . . .
C662 C 0.3150(2) 0.21129(13) 0.07183(8) 0.0302 1.0000 Uani . . . . . .
C663 C 0.3144(3) 0.23862(14) 0.11657(9) 0.0384 1.0000 Uani . . . . . .
C664 C 0.2380(3) 0.30390(16) 0.11796(11) 0.0520 1.0000 Uani . . . . . .
C683 C 0.7023(4) 0.20385(18) 0.24090(11) 0.0598 1.0000 Uani . . . . . .
C484 C 0.3924(6) 0.2709(3) 0.24430(18) 0.0607 0.6000 Uani . . . . . .
C485 C 0.2035(8) 0.2694(4) 0.2342(2) 0.0425 0.4000 Uani . . . . . .
C682 C 0.6777(5) 0.1283(2) 0.22045(14) 0.0344 0.6000 Uani . . . . . .
C684 C 0.8571(6) 0.2165(2) 0.24911(16) 0.0489 0.6000 Uani . . . . . .
C685 C 0.7599(8) 0.1544(5) 0.2229(2) 0.0507 0.4000 Uani . . . . . .
C686 C 0.5532(10) 0.1801(6) 0.2496(3) 0.0716 0.4000 Uani . . . . . .
H141 H 0.7253 0.7746 0.3358 0.0371 1.0000 Uiso . . . . . .
H151 H 0.6792 0.8315 0.2698 0.0403 1.0000 Uiso . . . . . .
H161 H 0.7841 0.9460 0.2559 0.0396 1.0000 Uiso . . . . . .
H241 H 0.0261 0.4354 0.4162 0.0403 1.0000 Uiso . . . . . .
H251 H 0.1546 0.5454 0.4302 0.0470 1.0000 Uiso . . . . . .
H261 H 0.3168 0.5832 0.3843 0.0411 1.0000 Uiso . . . . . .
H341 H 1.2699 0.6910 0.1768 0.0336 1.0000 Uiso . . . . . .
H351 H 1.3017 0.6231 0.2395 0.0371 1.0000 Uiso . . . . . .
H361 H 1.1941 0.5064 0.2447 0.0335 1.0000 Uiso . . . . . .
H441 H 1.0030 0.0612 0.0987 0.0563 1.0000 Uiso . . . . . .
H451 H 0.9390 -0.0619 0.1066 0.0572 1.0000 Uiso . . . . . .
H461 H 0.7610 -0.0977 0.1469 0.0465 1.0000 Uiso . . . . . .
H1101 H 1.0045 1.0740 0.2211 0.0392 1.0000 Uiso . . . . . .
H1111 H 1.1954 1.0760 0.1841 0.0454 1.0000 Uiso . . . . . .
H1121 H 1.3895 1.0397 0.2192 0.0387 1.0000 Uiso . . . . . .
H1161 H 1.3974 0.8802 0.2420 0.0372 1.0000 Uiso . . . . . .
H1171 H 1.3472 0.7543 0.2448 0.0421 1.0000 Uiso . . . . . .
H1181 H 1.3281 0.6970 0.3118 0.0389 1.0000 Uiso . . . . . .
H1221 H 1.3735 0.8096 0.4760 0.0381 1.0000 Uiso . . . . . .
H1231 H 1.2186 0.8579 0.5168 0.0418 1.0000 Uiso . . . . . .
H1241 H 1.0047 0.8677 0.4856 0.0377 1.0000 Uiso . . . . . .
H2101 H 0.5507 0.6548 0.3388 0.0351 1.0000 Uiso . . . . . .
H2111 H 0.7345 0.6767 0.3878 0.0367 1.0000 Uiso . . . . . .
H2121 H 0.8168 0.5796 0.4271 0.0361 1.0000 Uiso . . . . . .
H2161 H 0.6707 0.4790 0.5044 0.0406 1.0000 Uiso . . . . . .
H2171 H 0.5178 0.4293 0.5519 0.0451 1.0000 Uiso . . . . . .
H2181 H 0.3939 0.3193 0.5339 0.0424 1.0000 Uiso . . . . . .
H2221 H 0.3972 0.1399 0.3926 0.0480 1.0000 Uiso . . . . . .
H2231 H 0.2703 0.1327 0.3261 0.0524 1.0000 Uiso . . . . . .
H2241 H 0.1090 0.2125 0.3112 0.0433 1.0000 Uiso . . . . . .
H3101 H 0.9689 0.3876 0.2717 0.0396 1.0000 Uiso . . . . . .
H3111 H 0.7804 0.3908 0.3088 0.0469 1.0000 Uiso . . . . . .
H3121 H 0.5908 0.4329 0.2743 0.0414 1.0000 Uiso . . . . . .
H3161 H 0.6027 0.5852 0.2592 0.0393 1.0000 Uiso . . . . . .
H3171 H 0.6689 0.7103 0.2639 0.0447 1.0000 Uiso . . . . . .
H3181 H 0.6908 0.7784 0.2006 0.0379 1.0000 Uiso . . . . . .
H3221 H 0.6395 0.6897 0.0317 0.0364 1.0000 Uiso . . . . . .
H3231 H 0.7915 0.6424 -0.0107 0.0416 1.0000 Uiso . . . . . .
H3241 H 1.0045 0.6266 0.0197 0.0379 1.0000 Uiso . . . . . .
H3521 H 1.1192 0.6653 0.3664 0.0383 1.0000 Uiso . . . . . .
H3522 H 0.9740 0.6814 0.3757 0.0383 1.0000 Uiso . . . . . .
H3531 H 1.0753 0.6970 0.2942 0.0524 1.0000 Uiso . . . . . .
H3532 H 0.9293 0.7109 0.3037 0.0524 1.0000 Uiso . . . . . .
H3541 H 0.9318 0.5950 0.2722 0.0700 1.0000 Uiso . . . . . .
H3542 H 1.0335 0.5729 0.3106 0.0700 1.0000 Uiso . . . . . .
H3543 H 0.8874 0.5869 0.3201 0.0700 1.0000 Uiso . . . . . .
H3621 H 1.6168 0.9361 0.3791 0.0439 1.0000 Uiso . . . . . .
H3622 H 1.5949 0.8601 0.4032 0.0439 1.0000 Uiso . . . . . .
H3631 H 1.6638 0.9496 0.4542 0.0524 1.0000 Uiso . . . . . .
H3632 H 1.5155 0.9214 0.4607 0.0524 1.0000 Uiso . . . . . .
H3641 H 1.5409 1.0492 0.4638 0.0748 1.0000 Uiso . . . . . .
H3642 H 1.5917 1.0511 0.4166 0.0748 1.0000 Uiso . . . . . .
H3643 H 1.4434 1.0229 0.4230 0.0748 1.0000 Uiso . . . . . .
H3821 H 0.9026 0.9810 0.4353 0.0395 1.0000 Uiso . . . . . .
H3822 H 0.8669 1.0300 0.3944 0.0395 1.0000 Uiso . . . . . .
H3831 H 0.9999 1.1008 0.4444 0.0449 1.0000 Uiso . . . . . .
H3832 H 1.0776 1.0899 0.4028 0.0449 1.0000 Uiso . . . . . .
H3841 H 1.2141 1.0763 0.4652 0.0574 1.0000 Uiso . . . . . .
H3842 H 1.1145 1.0121 0.4805 0.0574 1.0000 Uiso . . . . . .
H3843 H 1.1922 1.0011 0.4389 0.0574 1.0000 Uiso . . . . . .
H4101 H 0.4758 -0.1632 0.1718 0.0362 1.0000 Uiso . . . . . .
H4111 H 0.2928 -0.2036 0.1252 0.0422 1.0000 Uiso . . . . . .
H4121 H 0.1921 -0.1198 0.0795 0.0367 1.0000 Uiso . . . . . .
H4161 H 0.2748 -0.0291 -0.0111 0.0327 1.0000 Uiso . . . . . .
H4171 H 0.3919 0.0154 -0.0684 0.0369 1.0000 Uiso . . . . . .
H4181 H 0.5203 0.1271 -0.0607 0.0358 1.0000 Uiso . . . . . .
H4221 H 0.5286 0.3347 0.0608 0.0506 1.0000 Uiso . . . . . .
H4231 H 0.6281 0.3664 0.1298 0.0589 1.0000 Uiso . . . . . .
H4241 H 0.7928 0.2984 0.1614 0.0534 1.0000 Uiso . . . . . .
H4521 H 0.0678 0.2487 0.4695 0.0428 1.0000 Uiso . . . . . .
H4522 H -0.0036 0.3100 0.4428 0.0428 1.0000 Uiso . . . . . .
H4531 H 0.1502 0.3278 0.5217 0.0619 1.0000 Uiso . . . . . .
H4532 H 0.1225 0.3964 0.4921 0.0619 1.0000 Uiso . . . . . .
H4541 H -0.0250 0.3842 0.5445 0.0532 1.0000 Uiso . . . . . .
H4542 H -0.0728 0.3038 0.5273 0.0532 1.0000 Uiso . . . . . .
H4543 H -0.1005 0.3724 0.4978 0.0532 1.0000 Uiso . . . . . .
H4621 H 0.7458 0.2712 0.4241 0.0440 1.0000 Uiso . . . . . .
H4622 H 0.6321 0.2072 0.4273 0.0440 1.0000 Uiso . . . . . .
H4631 H 0.7066 0.2719 0.3498 0.0537 1.0000 Uiso . . . . . .
H4632 H 0.5877 0.2107 0.3522 0.0537 1.0000 Uiso . . . . . .
H4641 H 0.7768 0.1563 0.3348 0.0753 1.0000 Uiso . . . . . .
H4642 H 0.8538 0.1891 0.3782 0.0753 1.0000 Uiso . . . . . .
H4643 H 0.7348 0.1279 0.3806 0.0753 1.0000 Uiso . . . . . .
H4821 H 0.3972 0.3881 0.2937 0.0393 1.0000 Uiso . . . . . .
H4822 H 0.3232 0.3177 0.3135 0.0393 1.0000 Uiso . . . . . .
H4831 H 0.2801 0.3682 0.2332 0.0696 1.0000 Uiso . . . . . .
H5521 H 1.0490 0.7934 0.1391 0.0372 1.0000 Uiso . . . . . .
H5522 H 0.9060 0.8146 0.1478 0.0372 1.0000 Uiso . . . . . .
H5531 H 1.0797 0.7524 0.2096 0.0515 1.0000 Uiso . . . . . .
H5532 H 0.9353 0.7710 0.2183 0.0515 1.0000 Uiso . . . . . .
H5541 H 1.0888 0.8647 0.2464 0.0743 1.0000 Uiso . . . . . .
H5542 H 1.1400 0.8770 0.1996 0.0743 1.0000 Uiso . . . . . .
H5543 H 0.9956 0.8956 0.2084 0.0743 1.0000 Uiso . . . . . .
H5621 H 0.4113 0.6397 0.0996 0.0446 1.0000 Uiso . . . . . .
H5622 H 0.3783 0.5615 0.1200 0.0446 1.0000 Uiso . . . . . .
H5631 H 0.4827 0.5832 0.0395 0.0503 1.0000 Uiso . . . . . .
H5632 H 0.3320 0.5592 0.0449 0.0503 1.0000 Uiso . . . . . .
H5641 H 0.4410 0.4572 0.0289 0.0643 1.0000 Uiso . . . . . .
H5642 H 0.5408 0.4734 0.0706 0.0643 1.0000 Uiso . . . . . .
H5643 H 0.3901 0.4494 0.0760 0.0643 1.0000 Uiso . . . . . .
H5821 H 1.0952 0.5002 0.0635 0.0418 1.0000 Uiso . . . . . .
H5822 H 1.1231 0.4460 0.1026 0.0418 1.0000 Uiso . . . . . .
H5831 H 0.9903 0.3842 0.0486 0.0491 1.0000 Uiso . . . . . .
H5832 H 0.9107 0.3910 0.0902 0.0491 1.0000 Uiso . . . . . .
H5841 H 0.7789 0.4156 0.0280 0.0606 1.0000 Uiso . . . . . .
H5842 H 0.8837 0.4800 0.0163 0.0606 1.0000 Uiso . . . . . .
H5843 H 0.8041 0.4868 0.0579 0.0606 1.0000 Uiso . . . . . .
H6521 H 0.9530 0.2236 0.0373 0.0428 1.0000 Uiso . . . . . .
H6522 H 0.8523 0.2151 -0.0047 0.0428 1.0000 Uiso . . . . . .
H6531 H 1.0011 0.1049 0.0303 0.0424 1.0000 Uiso . . . . . .
H6532 H 0.8944 0.0927 -0.0099 0.0424 1.0000 Uiso . . . . . .
H6541 H 1.1039 0.1108 -0.0340 0.0468 1.0000 Uiso . . . . . .
H6542 H 1.1258 0.1879 -0.0098 0.0468 1.0000 Uiso . . . . . .
H6543 H 1.0191 0.1757 -0.0500 0.0468 1.0000 Uiso . . . . . .
H6621 H 0.3358 0.2522 0.0524 0.0385 1.0000 Uiso . . . . . .
H6622 H 0.2276 0.1881 0.0619 0.0385 1.0000 Uiso . . . . . .
H6631 H 0.4056 0.2519 0.1283 0.0480 1.0000 Uiso . . . . . .
H6632 H 0.2760 0.2001 0.1346 0.0480 1.0000 Uiso . . . . . .
H6641 H 0.2377 0.3226 0.1471 0.0630 1.0000 Uiso . . . . . .
H6642 H 0.2765 0.3430 0.0997 0.0630 1.0000 Uiso . . . . . .
H6643 H 0.1469 0.2912 0.1060 0.0630 1.0000 Uiso . . . . . .
H68 H 0.4244 0.0933 0.1140 0.0500 1.0000 Uiso . . . . . .
H74 H 1.1387 0.9992 0.3531 0.0500 1.0000 Uiso . . . . . .
H75 H 0.8525 0.4790 0.1445 0.0500 1.0000 Uiso . . . . . .
H100 H 0.5581 0.3840 0.3739 0.0500 1.0000 Uiso . . . . . .
H4851 H 0.2109 0.2584 0.2040 0.0499 0.4000 Uiso . . . . . .
H4852 H 0.1158 0.2849 0.2378 0.0499 0.4000 Uiso . . . . . .
H4853 H 0.2154 0.2255 0.2515 0.0499 0.4000 Uiso . . . . . .
H4841 H 0.3812 0.2475 0.2158 0.0765 0.6000 Uiso . . . . . .
H4842 H 0.4804 0.2967 0.2483 0.0765 0.6000 Uiso . . . . . .
H4843 H 0.3844 0.2334 0.2665 0.0765 0.6000 Uiso . . . . . .
H6861 H 0.5143 0.2199 0.2632 0.0961 0.4000 Uiso . . . . . .
H6862 H 0.5515 0.1381 0.2700 0.0961 0.4000 Uiso . . . . . .
H6863 H 0.5029 0.1648 0.2231 0.0961 0.4000 Uiso . . . . . .
H6841 H 0.8822 0.2647 0.2621 0.0562 0.6000 Uiso . . . . . .
H6842 H 0.8900 0.1791 0.2683 0.0562 0.6000 Uiso . . . . . .
H6843 H 0.8965 0.2138 0.2214 0.0562 0.6000 Uiso . . . . . .
H6821 H 0.7281 0.0931 0.2370 0.0419 0.6000 Uiso . . . . . .
H6822 H 0.5833 0.1109 0.2204 0.0419 0.6000 Uiso . . . . . .
H6851 H 0.8523 0.1676 0.2245 0.0692 0.4000 Uiso . . . . . .
H6852 H 0.7459 0.1090 0.2418 0.0692 0.4000 Uiso . . . . . .

loop_
_atom_site_aniso_label
_atom_site_aniso_U_11
_atom_site_aniso_U_22
_atom_site_aniso_U_33
_atom_site_aniso_U_23
_atom_site_aniso_U_13
_atom_site_aniso_U_12
S12 0.0236(3) 0.0303(3) 0.0287(3) 0.0039(2) 0.0038(2) 0.0016(2)
S18 0.0303(3) 0.0299(3) 0.0310(3) 0.0066(2) 0.0074(2) 0.0115(2)
S22 0.0244(3) 0.0394(3) 0.0315(3) 0.0068(2) -0.0035(2) -0.0073(2)
S28 0.0248(3) 0.0326(3) 0.0282(3) 0.0113(2) -0.0036(2) -0.0034(2)
S32 0.0220(3) 0.0331(3) 0.0243(3) 0.0066(2) 0.0039(2) 0.0053(2)
S38 0.0234(3) 0.0266(3) 0.0304(3) 0.0031(2) 0.0027(2) 0.0054(2)
S42 0.0270(3) 0.0694(5) 0.0459(4) 0.0201(4) -0.0080(3) -0.0163(3)
S48 0.0236(3) 0.0490(4) 0.0207(3) 0.0087(2) 0.0006(2) 0.0042(2)
S114 0.0236(3) 0.0321(3) 0.0320(3) 0.0036(2) 0.0050(2) 0.0003(2)
S120 0.0286(3) 0.0319(3) 0.0327(3) 0.0087(2) 0.0021(2) 0.0102(2)
S214 0.0189(3) 0.0393(3) 0.0347(3) 0.0090(3) -0.0009(2) 0.0034(2)
S220 0.0330(3) 0.0326(3) 0.0437(4) 0.0148(3) -0.0025(3) 0.0000(2)
S314 0.0199(3) 0.0325(3) 0.0366(3) 0.0028(2) 0.0029(2) 0.0002(2)
S320 0.0266(3) 0.0319(3) 0.0302(3) 0.0054(2) 0.0037(2) 0.0122(2)
S414 0.0175(2) 0.0372(3) 0.0238(3) 0.0037(2) 0.0022(2) 0.0049(2)
S420 0.0294(3) 0.0311(3) 0.0374(3) 0.0124(2) 0.0003(2) 0.0027(2)
O351 0.0317(9) 0.0317(9) 0.0217(8) 0.0005(6) -0.0011(6) 0.0061(7)
O361 0.0225(8) 0.0357(9) 0.0240(8) -0.0032(6) 0.0011(6) 0.0065(6)
O371 0.0258(8) 0.0366(9) 0.0224(8) 0.0059(7) 0.0047(6) 0.0086(7)
O381 0.0207(7) 0.0291(8) 0.0207(7) -0.0027(6) 0.0003(6) 0.0018(6)
O451 0.0271(8) 0.0331(9) 0.0266(8) -0.0035(7) 0.0015(7) 0.0012(7)
O461 0.0267(8) 0.0309(8) 0.0287(8) 0.0026(7) 0.0010(7) 0.0084(7)
O471 0.0322(9) 0.0227(8) 0.0308(9) 0.0033(6) -0.0079(7) -0.0035(6)
O481 0.0237(8) 0.0417(10) 0.0269(8) -0.0027(7) -0.0014(7) 0.0026(7)
O551 0.0297(8) 0.0289(8) 0.0192(7) 0.0006(6) -0.0006(6) 0.0049(6)
O561 0.0218(8) 0.0373(9) 0.0232(8) -0.0048(7) -0.0003(6) 0.0086(6)
O571 0.0223(8) 0.0408(9) 0.0215(8) 0.0024(7) 0.0020(6) 0.0059(7)
O581 0.0185(7) 0.0329(8) 0.0214(7) -0.0029(6) -0.0011(6) 0.0014(6)
O651 0.0261(8) 0.0275(8) 0.0362(9) 0.0065(7) 0.0042(7) 0.0018(6)
O661 0.0267(8) 0.0295(8) 0.0227(8) -0.0013(6) 0.0004(6) 0.0068(6)
O671 0.0311(9) 0.0270(8) 0.0278(8) 0.0022(6) -0.0049(7) 0.0022(7)
O681 0.0399(10) 0.0359(9) 0.0295(9) -0.0014(7) 0.0009(8) 0.0028(8)
C11 0.0267(11) 0.0274(11) 0.0233(11) 0.0051(9) 0.0014(9) 0.0028(9)
C13 0.0193(10) 0.0273(11) 0.0274(11) -0.0010(9) -0.0009(9) 0.0073(8)
C14 0.0242(11) 0.0321(12) 0.0342(13) -0.0058(10) -0.0003(10) 0.0035(9)
C15 0.0269(12) 0.0423(14) 0.0333(13) -0.0068(11) -0.0069(10) 0.0038(10)
C16 0.0304(13) 0.0479(15) 0.0239(11) 0.0003(10) -0.0043(10) 0.0138(11)
C17 0.0227(11) 0.0307(12) 0.0248(11) 0.0028(9) 0.0044(9) 0.0092(9)
C19 0.0303(12) 0.0224(11) 0.0268(11) 0.0005(9) 0.0044(9) 0.0051(9)
C21 0.0277(12) 0.0287(12) 0.0275(11) 0.0012(9) 0.0035(9) -0.0089(9)
C23 0.0215(11) 0.0311(12) 0.0292(12) 0.0064(9) -0.0013(9) 0.0017(9)
C24 0.0266(12) 0.0406(14) 0.0389(14) 0.0032(11) 0.0071(10) 0.0078(10)
C25 0.0335(13) 0.0375(14) 0.0461(15) -0.0050(11) 0.0066(11) 0.0125(11)
C26 0.0317(13) 0.0276(12) 0.0409(14) -0.0018(10) 0.0002(11) 0.0060(10)
C27 0.0184(10) 0.0292(11) 0.0288(11) 0.0090(9) -0.0011(9) 0.0029(8)
C29 0.0211(11) 0.0293(11) 0.0238(11) 0.0028(9) 0.0019(8) -0.0014(8)
C31 0.0247(11) 0.0289(11) 0.0208(10) 0.0045(8) 0.0005(8) 0.0067(9)
C33 0.0180(10) 0.0295(11) 0.0227(10) 0.0020(8) 0.0026(8) 0.0074(8)
C34 0.0265(11) 0.0286(12) 0.0282(12) 0.0020(9) 0.0005(9) 0.0028(9)
C35 0.0328(13) 0.0352(13) 0.0241(11) 0.0000(9) -0.0074(9) 0.0018(10)
C36 0.0281(12) 0.0340(12) 0.0252(11) 0.0032(9) -0.0020(9) 0.0045(9)
C37 0.0195(10) 0.0264(11) 0.0268(11) 0.0028(9) 0.0014(8) 0.0054(8)
C39 0.0228(11) 0.0278(11) 0.0245(11) 0.0022(9) 0.0010(9) 0.0007(9)
C41 0.0317(13) 0.0391(14) 0.0402(14) 0.0056(11) -0.0007(11) -0.0094(11)
C43 0.0221(11) 0.0577(16) 0.0243(12) 0.0128(11) -0.0023(9) 0.0032(11)
C44 0.0273(13) 0.076(2) 0.0380(15) 0.0211(14) 0.0110(11) 0.0204(13)
C45 0.0425(16) 0.069(2) 0.0374(15) 0.0051(14) 0.0094(12) 0.0295(15)
C46 0.0364(14) 0.0469(15) 0.0325(13) 0.0030(11) 0.0004(11) 0.0155(12)
C47 0.0188(10) 0.0431(13) 0.0200(10) 0.0051(9) 0.0003(8) 0.0047(9)
C49 0.0236(11) 0.0348(12) 0.0234(11) 0.0064(9) 0.0058(9) 0.0045(9)
C110 0.0360(13) 0.0360(13) 0.0277(12) 0.0043(10) 0.0021(10) 0.0082(10)
C111 0.0451(15) 0.0463(15) 0.0227(12) 0.0101(10) 0.0051(11) 0.0088(12)
C112 0.0347(13) 0.0356(13) 0.0289(12) 0.0038(10) 0.0103(10) 0.0052(10)
C113 0.0270(11) 0.0217(10) 0.0280(11) 0.0017(9) 0.0053(9) 0.0013(8)
C115 0.0232(11) 0.0298(12) 0.0280(11) 0.0013(9) 0.0071(9) 0.0060(9)
C116 0.0303(12) 0.0374(13) 0.0262(12) -0.0002(10) 0.0034(10) 0.0069(10)
C117 0.0371(14) 0.0415(14) 0.0285(12) -0.0065(10) 0.0010(10) 0.0060(11)
C118 0.0303(12) 0.0299(12) 0.0365(13) -0.0033(10) 0.0006(10) 0.0081(10)
C119 0.0195(10) 0.0331(12) 0.0279(11) 0.0037(9) 0.0027(9) 0.0081(9)
C121 0.0278(11) 0.0277(11) 0.0260(11) 0.0081(9) 0.0019(9) 0.0037(9)
C122 0.0317(13) 0.0384(13) 0.0271(12) 0.0054(10) -0.0058(10) 0.0046(10)
C123 0.0409(14) 0.0423(14) 0.0237(12) 0.0013(10) -0.0047(10) 0.0044(11)
C124 0.0368(13) 0.0333(12) 0.0243(11) 0.0007(9) 0.0003(10) 0.0055(10)
C125 0.0280(11) 0.0245(11) 0.0188(10) 0.0023(8) -0.0015(8) 0.0028(8)
C126 0.0165(10) 0.0306(11) 0.0269(11) -0.0016(9) 0.0023(8) 0.0069(8)
C127 0.0274(11) 0.0221(10) 0.0195(10) 0.0000(8) 0.0027(8) 0.0021(8)
C128 0.0158(10) 0.0288(11) 0.0240(11) -0.0024(8) 0.0002(8) 0.0061(8)
C210 0.0297(12) 0.0258(11) 0.0344(12) 0.0066(9) 0.0062(10) -0.0011(9)
C211 0.0353(13) 0.0282(12) 0.0336(13) -0.0013(10) 0.0028(10) -0.0077(10)
C212 0.0261(12) 0.0361(13) 0.0305(12) -0.0032(10) -0.0015(10) -0.0074(10)
C213 0.0182(10) 0.0314(12) 0.0233(11) 0.0024(9) 0.0023(8) 0.0011(8)
C215 0.0214(11) 0.0345(12) 0.0263(11) 0.0079(9) -0.0014(9) 0.0073(9)
C216 0.0310(13) 0.0376(13) 0.0301(12) 0.0002(10) -0.0050(10) 0.0035(10)
C217 0.0381(14) 0.0470(15) 0.0269(12) -0.0003(11) 0.0009(10) 0.0105(12)
C218 0.0285(13) 0.0482(15) 0.0303(13) 0.0097(11) 0.0007(10) 0.0079(11)
C219 0.0214(11) 0.0356(13) 0.0312(12) 0.0072(10) -0.0027(9) 0.0053(9)
C221 0.0281(12) 0.0237(11) 0.0382(13) 0.0039(9) 0.0066(10) -0.0021(9)
C222 0.0391(15) 0.0246(12) 0.0555(17) -0.0006(11) 0.0130(13) -0.0022(10)
C223 0.0524(17) 0.0305(13) 0.0500(17) -0.0102(12) 0.0169(14) -0.0099(12)
C224 0.0432(15) 0.0335(13) 0.0316(13) -0.0059(10) 0.0059(11) -0.0123(11)
C225 0.0264(11) 0.0229(11) 0.0272(11) 0.0013(9) 0.0040(9) -0.0050(8)
C226 0.0204(11) 0.0317(12) 0.0261(11) 0.0070(9) -0.0024(9) 0.0077(9)
C227 0.0178(10) 0.0274(11) 0.0218(10) 0.0020(8) 0.0034(8) -0.0010(8)
C228 0.0202(10) 0.0313(12) 0.0259(11) 0.0046(9) -0.0020(9) 0.0026(9)
C310 0.0296(12) 0.0368(13) 0.0335(13) 0.0103(10) 0.0022(10) 0.0052(10)
C311 0.0397(15) 0.0487(16) 0.0321(13) 0.0173(12) 0.0094(11) 0.0058(12)
C312 0.0309(13) 0.0384(14) 0.0356(13) 0.0082(11) 0.0113(10) 0.0009(10)
C313 0.0221(11) 0.0275(11) 0.0314(12) 0.0034(9) 0.0012(9) 0.0000(9)
C315 0.0177(10) 0.0322(12) 0.0296(12) 0.0000(9) 0.0025(9) 0.0041(9)
C316 0.0349(13) 0.0384(13) 0.0254(12) 0.0017(10) 0.0073(10) 0.0024(10)
C317 0.0463(15) 0.0398(14) 0.0258(12) -0.0082(10) 0.0036(11) 0.0022(11)
C318 0.0358(13) 0.0273(12) 0.0328(13) -0.0013(10) 0.0071(10) 0.0044(10)
C319 0.0213(11) 0.0312(12) 0.0275(11) 0.0018(9) 0.0020(9) 0.0101(9)
C321 0.0228(11) 0.0280(11) 0.0246(11) 0.0056(9) 0.0017(9) 0.0043(9)
C322 0.0284(12) 0.0394(13) 0.0264(12) 0.0050(10) -0.0035(9) 0.0088(10)
C323 0.0393(14) 0.0454(15) 0.0210(11) -0.0001(10) -0.0039(10) 0.0108(11)
C324 0.0337(13) 0.0428(14) 0.0205(11) 0.0006(10) 0.0020(9) 0.0140(11)
C325 0.0257(11) 0.0210(10) 0.0210(10) 0.0024(8) 0.0014(8) 0.0033(8)
C326 0.0185(10) 0.0328(12) 0.0244(11) -0.0029(9) 0.0021(8) 0.0077(9)
C327 0.0257(11) 0.0220(10) 0.0209(10) 0.0004(8) 0.0006(8) -0.0005(8)
C328 0.0177(10) 0.0283(11) 0.0207(10) 0.0003(8) 0.0021(8) 0.0062(8)
C352 0.0320(13) 0.0323(12) 0.0326(13) -0.0045(10) -0.0008(10) 0.0011(10)
C353 0.0388(15) 0.0579(18) 0.0347(14) -0.0136(13) -0.0054(12) 0.0078(13)
C354 0.056(2) 0.062(2) 0.058(2) -0.0297(17) -0.0070(16) 0.0013(16)
C362 0.0282(13) 0.0469(15) 0.0345(13) -0.0074(11) -0.0057(10) 0.0060(11)
C363 0.0409(15) 0.0575(18) 0.0305(13) -0.0042(12) -0.0032(11) -0.0041(13)
C364 0.070(2) 0.0492(19) 0.066(2) -0.0206(16) 0.0151(18) -0.0095(16)
C382 0.0351(13) 0.0362(13) 0.0280(12) -0.0083(10) 0.0081(10) 0.0030(10)
C383 0.0484(16) 0.0349(13) 0.0299(13) -0.0047(10) 0.0036(11) -0.0031(11)
C384 0.0513(18) 0.0515(17) 0.0401(15) -0.0005(13) -0.0086(13) -0.0188(14)
C410 0.0314(12) 0.0352(13) 0.0288(12) 0.0110(10) 0.0090(10) 0.0071(10)
C411 0.0369(14) 0.0319(13) 0.0361(13) 0.0063(10) 0.0078(11) -0.0018(10)
C412 0.0244(12) 0.0350(13) 0.0315(12) -0.0002(10) 0.0068(10) -0.0045(9)
C413 0.0206(11) 0.0341(12) 0.0204(10) 0.0033(9) 0.0063(8) 0.0028(9)
C415 0.0173(10) 0.0324(11) 0.0214(10) 0.0029(9) 0.0008(8) 0.0062(8)
C416 0.0242(11) 0.0312(12) 0.0268(11) -0.0008(9) -0.0011(9) 0.0047(9)
C417 0.0328(13) 0.0417(14) 0.0195(11) -0.0006(9) 0.0022(9) 0.0109(10)
C418 0.0274(12) 0.0393(13) 0.0254(11) 0.0070(10) 0.0049(9) 0.0119(10)
C419 0.0233(11) 0.0266(11) 0.0264(11) 0.0064(9) 0.0011(9) 0.0078(8)
C421 0.0265(12) 0.0256(11) 0.0382(13) 0.0014(10) 0.0028(10) -0.0018(9)
C422 0.0370(14) 0.0286(13) 0.0601(18) -0.0021(12) 0.0107(13) -0.0027(11)
C423 0.0471(17) 0.0394(16) 0.064(2) -0.0167(14) 0.0161(15) -0.0100(13)
C424 0.0501(18) 0.0482(17) 0.0409(15) -0.0136(13) 0.0075(13) -0.0228(14)
C425 0.0265(12) 0.0258(11) 0.0347(13) 0.0043(9) 0.0024(10) -0.0057(9)
C426 0.0192(10) 0.0300(11) 0.0210(10) 0.0010(8) -0.0018(8) 0.0064(8)
C427 0.0217(10) 0.0299(11) 0.0185(10) 0.0007(8) 0.0067(8) 0.0025(8)
C428 0.0213(11) 0.0409(13) 0.0191(10) 0.0031(9) -0.0010(8) 0.0046(9)
C452 0.0333(13) 0.0448(15) 0.0295(12) -0.0015(11) 0.0101(10) 0.0005(11)
C453 0.0379(16) 0.070(2) 0.0396(15) -0.0173(14) -0.0006(12) 0.0040(14)
C454 0.0474(16) 0.0520(17) 0.0322(14) 0.0026(12) 0.0081(12) 0.0152(13)
C462 0.0294(13) 0.0337(13) 0.0428(14) 0.0071(11) 0.0044(11) 0.0107(10)
C463 0.0454(16) 0.0424(15) 0.0465(16) 0.0015(12) 0.0143(13) 0.0136(12)
C464 0.069(2) 0.0468(18) 0.073(2) 0.0093(16) 0.0343(19) 0.0247(16)
C482 0.0278(12) 0.0299(12) 0.0371(13) 0.0001(10) 0.0020(10) 0.0020(9)
C483 0.061(2) 0.0579(19) 0.0549(19) -0.0308(16) -0.0179(16) 0.0253(16)
C552 0.0299(12) 0.0285(12) 0.0356(13) -0.0057(10) 0.0010(10) 0.0010(9)
C553 0.0414(15) 0.0483(16) 0.0386(15) -0.0149(12) -0.0052(12) 0.0084(12)
C554 0.057(2) 0.060(2) 0.065(2) -0.0325(17) -0.0211(17) 0.0123(16)
C562 0.0226(12) 0.0507(16) 0.0372(14) -0.0098(12) -0.0059(10) 0.0095(11)
C563 0.0396(15) 0.0520(17) 0.0326(14) -0.0077(12) -0.0063(11) -0.0003(12)
C564 0.059(2) 0.0467(17) 0.0536(19) -0.0167(14) 0.0088(15) -0.0065(14)
C582 0.0332(13) 0.0437(14) 0.0258(12) -0.0065(10) 0.0079(10) 0.0050(11)
C583 0.0533(17) 0.0433(15) 0.0266(13) -0.0078(11) 0.0065(12) -0.0034(12)
C584 0.0497(18) 0.069(2) 0.0327(15) -0.0018(14) -0.0055(13) -0.0104(15)
C652 0.0301(13) 0.0331(13) 0.0438(15) 0.0093(11) 0.0105(11) 0.0036(10)
C653 0.0361(14) 0.0389(14) 0.0310(13) 0.0039(10) -0.0004(10) 0.0047(11)
C654 0.0344(14) 0.0494(16) 0.0346(14) 0.0024(12) 0.0027(11) 0.0064(12)
C662 0.0291(12) 0.0294(12) 0.0337(12) -0.0015(10) 0.0032(10) 0.0105(9)
C663 0.0439(15) 0.0373(14) 0.0358(14) -0.0055(11) 0.0095(12) 0.0079(11)
C664 0.0585(19) 0.0406(16) 0.061(2) -0.0091(14) 0.0246(16) 0.0122(14)
C683 0.083(3) 0.0503(19) 0.0449(18) -0.0139(15) 0.0057(17) -0.0011(17)
C484 0.055(3) 0.079(4) 0.052(3) -0.025(3) 0.001(3) 0.027(3)
C485 0.055(4) 0.039(4) 0.031(3) -0.003(3) 0.001(3) -0.004(3)
C682 0.034(2) 0.038(2) 0.031(2) -0.0087(18) 0.0036(18) 0.0015(19)
C684 0.068(3) 0.029(2) 0.045(3) -0.0091(19) -0.020(2) -0.003(2)
C685 0.046(5) 0.067(5) 0.035(4) -0.019(4) -0.009(3) -0.002(4)
C686 0.074(6) 0.076(6) 0.075(6) 0.009(5) 0.030(5) 0.035(5)

loop_
_atom_type_symbol
_atom_type_scat_dispersion_real
_atom_type_scat_dispersion_imag
_atom_type_scat_Cromer_Mann_a1
_atom_type_scat_Cromer_Mann_b1
_atom_type_scat_Cromer_Mann_a2
_atom_type_scat_Cromer_Mann_b2
_atom_type_scat_Cromer_Mann_a3
_atom_type_scat_Cromer_Mann_b3
_atom_type_scat_Cromer_Mann_a4
_atom_type_scat_Cromer_Mann_b4
_atom_type_scat_Cromer_Mann_c
_atom_type_scat_source
'C   ' 0.0033 0.0016 2.3100 20.8439 1.0200 10.2075 1.5886 0.5687 0.8650 51.6512 0.2156 International_Tables_Vol_IV_Table_2.2B
'H   ' 0.0000 0.0000 0.4930 10.5109 0.3229 26.1257 0.1402 3.1424 0.0408 57.7998 0.0030 International_Tables_Vol_IV_Table_2.2B
'O   ' 0.0106 0.0060 3.0485 13.2771 2.2868 5.7011 1.5463 0.3239 0.8670 32.9089 0.2508 International_Tables_Vol_IV_Table_2.2B
'S   ' 0.1246 0.1234 6.9053 1.4679 5.2034 22.2151 1.4379 0.2536 1.5863 56.1720 0.8669 International_Tables_Vol_IV_Table_2.2B

loop_
_geom_angle_atom_site_label_1
_geom_angle_site_symmetry_1
_geom_angle_atom_site_label_2
_geom_angle_site_symmetry_2
_geom_angle_atom_site_label_3
_geom_angle_site_symmetry_3
_geom_angle
_geom_angle_publ_flag
C11 . S12 . C13 . 107.03(10) yes
C17 . S18 . C19 . 104.11(10) yes
C21 . S22 . C23 . 100.66(10) yes
C27 . S28 . C29 . 99.37(10) yes
C31 . S32 . C33 . 106.35(10) yes
C37 . S38 . C39 . 102.51(10) yes
C41 . S42 . C43 . 103.35(12) yes
C47 . S48 . C49 . 102.61(11) yes
C113 . S114 . C115 . 98.38(10) yes
C119 . S120 . C121 . 104.06(10) yes
C213 . S214 . C215 . 103.24(10) yes
C219 . S220 . C221 . 105.26(11) yes
C313 . S314 . C315 . 97.88(10) yes
C319 . S320 . C321 . 103.16(10) yes
C413 . S414 . C415 . 105.21(10) yes
C419 . S420 . C421 . 107.14(11) yes
C125 . O351 . C352 . 115.41(17) yes
C126 . O361 . C362 . 113.41(17) yes
C127 . O371 . H74 . 113.917 no
C128 . O381 . C382 . 114.13(17) yes
C225 . O451 . C452 . 114.90(18) yes
C226 . O461 . C462 . 114.48(18) yes
C227 . O471 . H100 . 118.005 no
C228 . O481 . C482 . 118.99(18) yes
C325 . O551 . C552 . 115.30(17) yes
C326 . O561 . C562 . 113.21(17) yes
C327 . O571 . H75 . 110.788 no
C328 . O581 . C582 . 114.36(17) yes
C425 . O651 . C652 . 112.26(18) yes
C426 . O661 . C662 . 113.83(17) yes
C427 . O671 . H68 . 115.158 no
C428 . O681 . C682 . 122.9(2) yes
C428 . O681 . C685 . 119.1(4) yes
C682 . O681 . C685 . 38.9(4) yes
S12 . C11 . C124 . 116.28(18) yes
S12 . C11 . C125 . 123.36(17) yes
C124 . C11 . C125 . 119.9(2) yes
S12 . C13 . C14 . 117.87(18) yes
S12 . C13 . C128 . 122.29(17) yes
C14 . C13 . C128 . 119.5(2) yes
C13 . C14 . C15 . 120.6(2) yes
C13 . C14 . H141 . 119.538 no
C15 . C14 . H141 . 119.878 no
C14 . C15 . C16 . 119.9(2) yes
C14 . C15 . H151 . 119.805 no
C16 . C15 . H151 . 120.269 no
C15 . C16 . C17 . 120.5(2) yes
C15 . C16 . H161 . 120.137 no
C17 . C16 . H161 . 119.394 no
S18 . C17 . C16 . 120.19(18) yes
S18 . C17 . C128 . 119.54(18) yes
C16 . C17 . C128 . 120.0(2) yes
S18 . C19 . C110 . 118.90(18) yes
S18 . C19 . C127 . 120.20(17) yes
C110 . C19 . C127 . 120.4(2) yes
S22 . C21 . C224 . 118.39(19) yes
S22 . C21 . C225 . 122.24(19) yes
C224 . C21 . C225 . 119.4(2) yes
S22 . C23 . C24 . 118.21(18) yes
S22 . C23 . C228 . 121.27(18) yes
C24 . C23 . C228 . 120.5(2) yes
C23 . C24 . C25 . 120.7(2) yes
C23 . C24 . H241 . 119.521 no
C25 . C24 . H241 . 119.758 no
C24 . C25 . C26 . 119.0(2) yes
C24 . C25 . H251 . 120.323 no
C26 . C25 . H251 . 120.716 no
C25 . C26 . C27 . 121.0(2) yes
C25 . C26 . H261 . 119.484 no
C27 . C26 . H261 . 119.516 no
S28 . C27 . C26 . 118.33(18) yes
S28 . C27 . C228 . 121.42(18) yes
C26 . C27 . C228 . 120.2(2) yes
S28 . C29 . C210 . 120.20(18) yes
S28 . C29 . C227 . 119.76(17) yes
C210 . C29 . C227 . 120.0(2) yes
S32 . C31 . C324 . 116.50(17) yes
S32 . C31 . C325 . 122.68(17) yes
C324 . C31 . C325 . 120.4(2) yes
S32 . C33 . C34 . 118.18(17) yes
S32 . C33 . C328 . 122.62(17) yes
C34 . C33 . C328 . 118.8(2) yes
C33 . C34 . C35 . 120.7(2) yes
C33 . C34 . H341 . 119.231 no
C35 . C34 . H341 . 120.088 no
C34 . C35 . C36 . 120.3(2) yes
C34 . C35 . H351 . 119.672 no
C36 . C35 . H351 . 120.002 no
C35 . C36 . C37 . 120.0(2) yes
C35 . C36 . H361 . 120.017 no
C37 . C36 . H361 . 120.024 no
S38 . C37 . C36 . 120.04(17) yes
S38 . C37 . C328 . 119.88(17) yes
C36 . C37 . C328 . 119.9(2) yes
S38 . C39 . C310 . 119.50(18) yes
S38 . C39 . C327 . 119.87(17) yes
C310 . C39 . C327 . 120.4(2) yes
S42 . C41 . C424 . 119.1(2) yes
S42 . C41 . C425 . 120.8(2) yes
C424 . C41 . C425 . 119.9(3) yes
S42 . C43 . C44 . 117.5(2) yes
S42 . C43 . C428 . 121.7(2) yes
C44 . C43 . C428 . 120.6(3) yes
C43 . C44 . C45 . 120.5(2) yes
C43 . C44 . H441 . 119.740 no
C45 . C44 . H441 . 119.735 no
C44 . C45 . C46 . 119.8(3) yes
C44 . C45 . H451 . 119.901 no
C46 . C45 . H451 . 120.269 no
C45 . C46 . C47 . 120.6(3) yes
C45 . C46 . H461 . 120.069 no
C47 . C46 . H461 . 119.367 no
S48 . C47 . C46 . 117.0(2) yes
S48 . C47 . C428 . 123.06(18) yes
C46 . C47 . C428 . 120.0(2) yes
S48 . C49 . C410 . 119.56(18) yes
S48 . C49 . C427 . 120.07(18) yes
C410 . C49 . C427 . 120.1(2) yes
C19 . C110 . C111 . 120.0(2) yes
C19 . C110 . H1101 . 119.625 no
C111 . C110 . H1101 . 120.351 no
C110 . C111 . C112 . 120.0(2) yes
C110 . C111 . H1111 . 120.100 no
C112 . C111 . H1111 . 119.949 no
C111 . C112 . C113 . 120.5(2) yes
C111 . C112 . H1121 . 120.030 no
C113 . C112 . H1121 . 119.496 no
S114 . C113 . C112 . 120.45(18) yes
S114 . C113 . C127 . 119.42(17) yes
C112 . C113 . C127 . 120.0(2) yes
S114 . C115 . C116 . 118.69(18) yes
S114 . C115 . C126 . 121.48(18) yes
C116 . C115 . C126 . 119.8(2) yes
C115 . C116 . C117 . 121.1(2) yes
C115 . C116 . H1161 . 119.206 no
C117 . C116 . H1161 . 119.648 no
C116 . C117 . C118 . 119.5(2) yes
C116 . C117 . H1171 . 120.422 no
C118 . C117 . H1171 . 120.068 no
C117 . C118 . C119 . 120.1(2) yes
C117 . C118 . H1181 . 120.382 no
C119 . C118 . H1181 . 119.496 no
S120 . C119 . C118 . 118.81(18) yes
S120 . C119 . C126 . 120.61(18) yes
C118 . C119 . C126 . 120.4(2) yes
S120 . C121 . C122 . 117.13(18) yes
S120 . C121 . C125 . 123.09(18) yes
C122 . C121 . C125 . 119.5(2) yes
C121 . C122 . C123 . 120.6(2) yes
C121 . C122 . H1221 . 118.962 no
C123 . C122 . H1221 . 120.433 no
C122 . C123 . C124 . 119.8(2) yes
C122 . C123 . H1231 . 119.731 no
C124 . C123 . H1231 . 120.437 no
C11 . C124 . C123 . 120.7(2) yes
C11 . C124 . H1241 . 119.222 no
C123 . C124 . H1241 . 120.095 no
C121 . C125 . C11 . 119.5(2) yes
C121 . C125 . O351 . 120.9(2) yes
C11 . C125 . O351 . 119.55(19) yes
C119 . C126 . C115 . 118.9(2) yes
C119 . C126 . O361 . 119.6(2) yes
C115 . C126 . O361 . 121.4(2) yes
C19 . C127 . C113 . 119.1(2) yes
C19 . C127 . O371 . 123.4(2) yes
C113 . C127 . O371 . 117.5(2) yes
C17 . C128 . C13 . 119.5(2) yes
C17 . C128 . O381 . 119.8(2) yes
C13 . C128 . O381 . 120.60(19) yes
C29 . C210 . C211 . 120.7(2) yes
C29 . C210 . H2101 . 119.419 no
C211 . C210 . H2101 . 119.903 no
C210 . C211 . C212 . 119.6(2) yes
C210 . C211 . H2111 . 119.875 no
C212 . C211 . H2111 . 120.485 no
C211 . C212 . C213 . 120.8(2) yes
C211 . C212 . H2121 . 119.731 no
C213 . C212 . H2121 . 119.518 no
S214 . C213 . C212 . 119.86(17) yes
S214 . C213 . C227 . 119.63(17) yes
C212 . C213 . C227 . 120.4(2) yes
S214 . C215 . C216 . 120.08(19) yes
S214 . C215 . C226 . 119.17(18) yes
C216 . C215 . C226 . 120.5(2) yes
C215 . C216 . C217 . 119.7(2) yes
C215 . C216 . H2161 . 119.512 no
C217 . C216 . H2161 . 120.832 no
C216 . C217 . C218 . 119.7(2) yes
C216 . C217 . H2171 . 120.493 no
C218 . C217 . H2171 . 119.758 no
C217 . C218 . C219 . 121.0(2) yes
C217 . C218 . H2181 . 119.742 no
C219 . C218 . H2181 . 119.248 no
S220 . C219 . C218 . 117.84(19) yes
S220 . C219 . C226 . 122.68(19) yes
C218 . C219 . C226 . 119.2(2) yes
S220 . C221 . C222 . 118.8(2) yes
S220 . C221 . C225 . 121.41(19) yes
C222 . C221 . C225 . 119.5(2) yes
C221 . C222 . C223 . 120.2(3) yes
C221 . C222 . H2221 . 119.476 no
C223 . C222 . H2221 . 120.353 no
C222 . C223 . C224 . 120.3(3) yes
C222 . C223 . H2231 . 120.386 no
C224 . C223 . H2231 . 119.348 no
C21 . C224 . C223 . 120.5(3) yes
C21 . C224 . H2241 . 119.777 no
C223 . C224 . H2241 . 119.702 no
C21 . C225 . C221 . 120.1(2) yes
C21 . C225 . O451 . 122.0(2) yes
C221 . C225 . O451 . 117.8(2) yes
C219 . C226 . C215 . 119.9(2) yes
C219 . C226 . O461 . 120.6(2) yes
C215 . C226 . O461 . 119.4(2) yes
C29 . C227 . C213 . 118.5(2) yes
C29 . C227 . O471 . 118.08(19) yes
C213 . C227 . O471 . 123.5(2) yes
C23 . C228 . C27 . 118.5(2) yes
C23 . C228 . O481 . 119.3(2) yes
C27 . C228 . O481 . 121.9(2) yes
C39 . C310 . C311 . 120.3(2) yes
C39 . C310 . H3101 . 119.869 no
C311 . C310 . H3101 . 119.837 no
C310 . C311 . C312 . 120.0(2) yes
C310 . C311 . H3111 . 120.046 no
C312 . C311 . H3111 . 119.986 no
C311 . C312 . C313 . 120.5(2) yes
C311 . C312 . H3121 . 119.992 no
C313 . C312 . H3121 . 119.522 no
S314 . C313 . C312 . 120.45(19) yes
S314 . C313 . C327 . 119.19(17) yes
C312 . C313 . C327 . 120.4(2) yes
S314 . C315 . C316 . 118.81(18) yes
S314 . C315 . C326 . 121.53(18) yes
C316 . C315 . C326 . 119.7(2) yes
C315 . C316 . C317 . 120.6(2) yes
C315 . C316 . H3161 . 119.383 no
C317 . C316 . H3161 . 120.053 no
C316 . C317 . C318 . 120.0(2) yes
C316 . C317 . H3171 . 120.164 no
C318 . C317 . H3171 . 119.805 no
C317 . C318 . C319 . 119.9(2) yes
C317 . C318 . H3181 . 120.504 no
C319 . C318 . H3181 . 119.571 no
S320 . C319 . C318 . 118.48(18) yes
S320 . C319 . C326 . 121.28(18) yes
C318 . C319 . C326 . 120.2(2) yes
S320 . C321 . C322 . 117.26(17) yes
S320 . C321 . C325 . 122.31(17) yes
C322 . C321 . C325 . 120.2(2) yes
C321 . C322 . C323 . 120.6(2) yes
C321 . C322 . H3221 . 119.202 no
C323 . C322 . H3221 . 120.191 no
C322 . C323 . C324 . 119.7(2) yes
C322 . C323 . H3231 . 119.957 no
C324 . C323 . H3231 . 120.311 no
C31 . C324 . C323 . 120.2(2) yes
C31 . C324 . H3241 . 119.506 no
C323 . C324 . H3241 . 120.325 no
C31 . C325 . C321 . 118.9(2) yes
C31 . C325 . O551 . 119.61(19) yes
C321 . C325 . O551 . 121.5(2) yes
C319 . C326 . C315 . 119.6(2) yes
C319 . C326 . O561 . 119.2(2) yes
C315 . C326 . O561 . 121.1(2) yes
C313 . C327 . C39 . 118.5(2) yes
C313 . C327 . O571 . 117.86(19) yes
C39 . C327 . O571 . 123.6(2) yes
C37 . C328 . C33 . 120.3(2) yes
C37 . C328 . O581 . 119.45(19) yes
C33 . C328 . O581 . 120.22(19) yes
O351 . C352 . C353 . 108.6(2) yes
O351 . C352 . H3521 . 110.334 no
C353 . C352 . H3521 . 109.895 no
O351 . C352 . H3522 . 109.954 no
C353 . C352 . H3522 . 109.572 no
H3521 . C352 . H3522 . 108.456 no
C352 . C353 . C354 . 112.0(3) yes
C352 . C353 . H3531 . 108.712 no
C354 . C353 . H3531 . 109.672 no
C352 . C353 . H3532 . 109.047 no
C354 . C353 . H3532 . 109.294 no
H3531 . C353 . H3532 . 107.998 no
C353 . C354 . H3541 . 110.808 no
C353 . C354 . H3542 . 109.901 no
H3541 . C354 . H3542 . 107.903 no
C353 . C354 . H3543 . 110.626 no
H3541 . C354 . H3543 . 108.982 no
H3542 . C354 . H3543 . 108.547 no
O361 . C362 . C363 . 108.5(2) yes
O361 . C362 . H3621 . 109.741 no
C363 . C362 . H3621 . 109.248 no
O361 . C362 . H3622 . 110.476 no
C363 . C362 . H3622 . 110.863 no
H3621 . C362 . H3622 . 107.959 no
C362 . C363 . C364 . 112.3(3) yes
C362 . C363 . H3631 . 109.517 no
C364 . C363 . H3631 . 109.274 no
C362 . C363 . H3632 . 108.327 no
C364 . C363 . H3632 . 109.097 no
H3631 . C363 . H3632 . 108.223 no
C363 . C364 . H3641 . 112.039 no
C363 . C364 . H3642 . 110.094 no
H3641 . C364 . H3642 . 108.689 no
C363 . C364 . H3643 . 110.215 no
H3641 . C364 . H3643 . 108.698 no
H3642 . C364 . H3643 . 106.956 no
O381 . C382 . C383 . 108.7(2) yes
O381 . C382 . H3821 . 110.115 no
C383 . C382 . H3821 . 109.784 no
O381 . C382 . H3822 . 109.733 no
C383 . C382 . H3822 . 110.496 no
H3821 . C382 . H3822 . 107.959 no
C382 . C383 . C384 . 114.2(2) yes
C382 . C383 . H3831 . 109.324 no
C384 . C383 . H3831 . 108.698 no
C382 . C383 . H3832 . 108.294 no
C384 . C383 . H3832 . 108.415 no
H3831 . C383 . H3832 . 107.719 no
C383 . C384 . H3841 . 111.061 no
C383 . C384 . H3842 . 109.703 no
H3841 . C384 . H3842 . 109.049 no
C383 . C384 . H3843 . 109.792 no
H3841 . C384 . H3843 . 108.798 no
H3842 . C384 . H3843 . 108.386 no
C49 . C410 . C411 . 121.2(2) yes
C49 . C410 . H4101 . 119.327 no
C411 . C410 . H4101 . 119.491 no
C410 . C411 . C412 . 119.0(2) yes
C410 . C411 . H4111 . 120.709 no
C412 . C411 . H4111 . 120.339 no
C411 . C412 . C413 . 121.1(2) yes
C411 . C412 . H4121 . 119.807 no
C413 . C412 . H4121 . 119.057 no
S414 . C413 . C412 . 119.37(18) yes
S414 . C413 . C427 . 120.65(17) yes
C412 . C413 . C427 . 119.8(2) yes
S414 . C415 . C416 . 119.61(18) yes
S414 . C415 . C426 . 119.55(17) yes
C416 . C415 . C426 . 120.5(2) yes
C415 . C416 . C417 . 119.7(2) yes
C415 . C416 . H4161 . 119.823 no
C417 . C416 . H4161 . 120.450 no
C416 . C417 . C418 . 119.9(2) yes
C416 . C417 . H4171 . 119.726 no
C418 . C417 . H4171 . 120.381 no
C417 . C418 . C419 . 121.4(2) yes
C417 . C418 . H4181 . 119.787 no
C419 . C418 . H4181 . 118.768 no
S420 . C419 . C418 . 115.41(17) yes
S420 . C419 . C426 . 125.76(18) yes
C418 . C419 . C426 . 118.6(2) yes
S420 . C421 . C422 . 117.8(2) yes
S420 . C421 . C425 . 121.98(19) yes
C422 . C421 . C425 . 120.0(2) yes
C421 . C422 . C423 . 120.1(3) yes
C421 . C422 . H4221 . 119.492 no
C423 . C422 . H4221 . 120.370 no
C422 . C423 . C424 . 119.9(3) yes
C422 . C423 . H4231 . 119.701 no
C424 . C423 . H4231 . 120.440 no
C41 . C424 . C423 . 120.8(3) yes
C41 . C424 . H4241 . 119.237 no
C423 . C424 . H4241 . 119.912 no
C41 . C425 . C421 . 119.1(2) yes
C41 . C425 . O651 . 119.9(2) yes
C421 . C425 . O651 . 121.0(2) yes
C419 . C426 . C415 . 119.8(2) yes
C419 . C426 . O661 . 121.1(2) yes
C415 . C426 . O661 . 119.09(19) yes
C413 . C427 . C49 . 118.9(2) yes
C413 . C427 . O671 . 123.9(2) yes
C49 . C427 . O671 . 117.3(2) yes
C43 . C428 . C47 . 118.5(2) yes
C43 . C428 . O681 . 117.0(2) yes
C47 . C428 . O681 . 124.5(2) yes
O451 . C452 . C453 . 107.8(2) yes
O451 . C452 . H4521 . 110.192 no
C453 . C452 . H4521 . 109.469 no
O451 . C452 . H4522 . 110.624 no
C453 . C452 . H4522 . 110.496 no
H4521 . C452 . H4522 . 108.220 no
C452 . C453 . C454 . 113.6(2) yes
C452 . C453 . H4531 . 109.298 no
C454 . C453 . H4531 . 110.318 no
C452 . C453 . H4532 . 107.206 no
C454 . C453 . H4532 . 108.608 no
H4531 . C453 . H4532 . 107.571 no
C453 . C454 . H4541 . 110.594 no
C453 . C454 . H4542 . 109.102 no
H4541 . C454 . H4542 . 109.097 no
C453 . C454 . H4543 . 110.231 no
H4541 . C454 . H4543 . 109.032 no
H4542 . C454 . H4543 . 108.750 no
O461 . C462 . C463 . 108.3(2) yes
O461 . C462 . H4621 . 110.265 no
C463 . C462 . H4621 . 109.345 no
O461 . C462 . H4622 . 110.620 no
C463 . C462 . H4622 . 110.042 no
H4621 . C462 . H4622 . 108.227 no
C462 . C463 . C464 . 110.4(3) yes
C462 . C463 . H4631 . 109.804 no
C464 . C463 . H4631 . 109.921 no
C462 . C463 . H4632 . 109.000 no
C464 . C463 . H4632 . 109.419 no
H4631 . C463 . H4632 . 108.297 no
C463 . C464 . H4641 . 111.116 no
C463 . C464 . H4642 . 109.874 no
H4641 . C464 . H4642 . 108.730 no
C463 . C464 . H4643 . 110.220 no
H4641 . C464 . H4643 . 108.760 no
H4642 . C464 . H4643 . 108.070 no
O481 . C482 . C483 . 107.2(2) yes
O481 . C482 . H4821 . 110.991 no
C483 . C482 . H4821 . 110.838 no
O481 . C482 . H4822 . 110.317 no
C483 . C482 . H4822 . 109.491 no
H4821 . C482 . H4822 . 108.037 no
C482 . C483 . C484 . 107.9(3) yes
C482 . C483 . C485 . 128.7(4) yes
C484 . C483 . C485 . 88.2(5) yes
C482 . C483 . H4831 . 94.354 no
C484 . C483 . H4831 . 130.425 no
C485 . C483 . H4831 . 111.646 no
O551 . C552 . C553 . 108.1(2) yes
O551 . C552 . H5521 . 110.159 no
C553 . C552 . H5521 . 110.054 no
O551 . C552 . H5522 . 110.078 no
C553 . C552 . H5522 . 109.726 no
H5521 . C552 . H5522 . 108.721 no
C552 . C553 . C554 . 111.6(3) yes
C552 . C553 . H5531 . 108.862 no
C554 . C553 . H5531 . 109.472 no
C552 . C553 . H5532 . 109.210 no
C554 . C553 . H5532 . 109.860 no
H5531 . C553 . H5532 . 107.715 no
C553 . C554 . H5541 . 110.684 no
C553 . C554 . H5542 . 110.061 no
H5541 . C554 . H5542 . 108.875 no
C553 . C554 . H5543 . 109.733 no
H5541 . C554 . H5543 . 108.716 no
H5542 . C554 . H5543 . 108.731 no
O561 . C562 . C563 . 108.3(2) yes
O561 . C562 . H5621 . 109.743 no
C563 . C562 . H5621 . 110.296 no
O561 . C562 . H5622 . 110.219 no
C563 . C562 . H5622 . 109.815 no
H5621 . C562 . H5622 . 108.417 no
C562 . C563 . C564 . 112.9(3) yes
C562 . C563 . H5631 . 108.629 no
C564 . C563 . H5631 . 108.808 no
C562 . C563 . H5632 . 109.297 no
C564 . C563 . H5632 . 109.057 no
H5631 . C563 . H5632 . 108.027 no
C563 . C564 . H5641 . 111.310 no
C563 . C564 . H5642 . 110.293 no
H5641 . C564 . H5642 . 108.505 no
C563 . C564 . H5643 . 110.134 no
H5641 . C564 . H5643 . 108.528 no
H5642 . C564 . H5643 . 107.982 no
O581 . C582 . C583 . 108.1(2) yes
O581 . C582 . H5821 . 110.057 no
C583 . C582 . H5821 . 109.757 no
O581 . C582 . H5822 . 109.783 no
C583 . C582 . H5822 . 110.466 no
H5821 . C582 . H5822 . 108.631 no
C582 . C583 . C584 . 114.1(2) yes
C582 . C583 . H5831 . 108.736 no
C584 . C583 . H5831 . 108.644 no
C582 . C583 . H5832 . 108.309 no
C584 . C583 . H5832 . 108.846 no
H5831 . C583 . H5832 . 108.074 no
C583 . C584 . H5841 . 111.273 no
C583 . C584 . H5842 . 110.233 no
H5841 . C584 . H5842 . 109.002 no
C583 . C584 . H5843 . 109.865 no
H5841 . C584 . H5843 . 108.458 no
H5842 . C584 . H5843 . 107.929 no
O651 . C652 . C653 . 109.1(2) yes
O651 . C652 . H6521 . 109.663 no
C653 . C652 . H6521 . 109.696 no
O651 . C652 . H6522 . 110.146 no
C653 . C652 . H6522 . 110.065 no
H6521 . C652 . H6522 . 108.190 no
C652 . C653 . C654 . 112.5(2) yes
C652 . C653 . H6531 . 108.641 no
C654 . C653 . H6531 . 109.449 no
C652 . C653 . H6532 . 108.325 no
C654 . C653 . H6532 . 109.184 no
H6531 . C653 . H6532 . 108.673 no
C653 . C654 . H6541 . 110.524 no
C653 . C654 . H6542 . 109.809 no
H6541 . C654 . H6542 . 108.609 no
C653 . C654 . H6543 . 110.215 no
H6541 . C654 . H6543 . 109.146 no
H6542 . C654 . H6543 . 108.491 no
O661 . C662 . C663 . 108.1(2) yes
O661 . C662 . H6621 . 110.471 no
C663 . C662 . H6621 . 109.965 no
O661 . C662 . H6622 . 110.412 no
C663 . C662 . H6622 . 109.816 no
H6621 . C662 . H6622 . 108.030 no
C662 . C663 . C664 . 111.0(2) yes
C662 . C663 . H6631 . 109.021 no
C664 . C663 . H6631 . 109.269 no
C662 . C663 . H6632 . 109.656 no
C664 . C663 . H6632 . 109.468 no
H6631 . C663 . H6632 . 108.425 no
C663 . C664 . H6641 . 111.673 no
C663 . C664 . H6642 . 109.722 no
H6641 . C664 . H6642 . 108.863 no
C663 . C664 . H6643 . 109.798 no
H6641 . C664 . H6643 . 109.364 no
H6642 . C664 . H6643 . 107.315 no
C682 . C683 . C684 . 104.5(3) yes
C682 . C683 . C685 . 37.7(4) yes
C684 . C683 . C685 . 68.0(4) yes
C682 . C683 . C686 . 76.8(4) yes
C684 . C683 . C686 . 159.6(5) yes
C685 . C683 . C686 . 114.2(6) yes
C483 . C484 . H4841 . 110.304 no
C483 . C484 . H4842 . 110.043 no
H4841 . C484 . H4842 . 108.979 no
C483 . C484 . H4843 . 109.601 no
H4841 . C484 . H4843 . 109.133 no
H4842 . C484 . H4843 . 108.752 no
C483 . C485 . H4851 . 110.606 no
C483 . C485 . H4852 . 109.269 no
H4851 . C485 . H4852 . 109.593 no
C483 . C485 . H4853 . 109.135 no
H4851 . C485 . H4853 . 109.652 no
H4852 . C485 . H4853 . 108.551 no
C683 . C682 . O681 . 108.8(3) yes
C683 . C682 . H6821 . 110.719 no
O681 . C682 . H6821 . 110.116 no
C683 . C682 . H6822 . 110.016 no
O681 . C682 . H6822 . 109.665 no
H6821 . C682 . H6822 . 107.517 no
C683 . C682 . H6852 . 90.805 no
O681 . C682 . H6852 . 114.006 no
H6821 . C682 . H6852 . 20.597 no
H6822 . C682 . H6852 . 121.450 no
C683 . C684 . H6841 . 110.170 no
C683 . C684 . H6842 . 110.108 no
H6841 . C684 . H6842 . 109.423 no
C683 . C684 . H6843 . 109.348 no
H6841 . C684 . H6843 . 108.726 no
H6842 . C684 . H6843 . 109.039 no
C683 . C684 . H6851 . 82.077 no
H6841 . C684 . H6851 . 159.190 no
H6842 . C684 . H6851 . 80.326 no
H6843 . C684 . H6851 . 50.518 no
O681 . C685 . C683 . 118.0(6) yes
O681 . C685 . H6821 . 91.257 no
C683 . C685 . H6821 . 111.635 no
O681 . C685 . H6851 . 110.318 no
C683 . C685 . H6851 . 109.868 no
H6821 . C685 . H6851 . 114.883 no
O681 . C685 . H6852 . 105.862 no
C683 . C685 . H6852 . 105.148 no
H6821 . C685 . H6852 . 14.722 no
H6851 . C685 . H6852 . 106.902 no
C683 . C686 . H6861 . 110.592 no
C683 . C686 . H6862 . 108.759 no
H6861 . C686 . H6862 . 107.734 no
C683 . C686 . H6863 . 110.565 no
H6861 . C686 . H6863 . 110.663 no
H6862 . C686 . H6863 . 108.437 no
C682 . H6821 . C685 . 47.966 no
C682 . H6821 . H6852 . 84.143 no
C685 . H6821 . H6852 . 46.889 no
C685 . H6851 . C684 . 98.629 no
C685 . H6852 . C682 . 54.427 no
C685 . H6852 . H6821 . 118.389 no
C682 . H6852 . H6821 . 75.259 no

loop_
_geom_bond_atom_site_label_1
_geom_bond_site_symmetry_1
_geom_bond_atom_site_label_2
_geom_bond_site_symmetry_2
_geom_bond_distance
_geom_bond_publ_flag
S12 . C11 . 1.775(2) yes
S12 . C13 . 1.769(2) yes
S18 . C17 . 1.789(2) yes
S18 . C19 . 1.780(2) yes
S22 . C21 . 1.788(3) yes
S22 . C23 . 1.783(2) yes
S28 . C27 . 1.787(2) yes
S28 . C29 . 1.781(2) yes
S32 . C31 . 1.774(2) yes
S32 . C33 . 1.767(2) yes
S38 . C37 . 1.788(2) yes
S38 . C39 . 1.776(2) yes
S42 . C41 . 1.784(3) yes
S42 . C43 . 1.775(3) yes
S48 . C47 . 1.784(2) yes
S48 . C49 . 1.773(2) yes
S114 . C113 . 1.783(2) yes
S114 . C115 . 1.786(2) yes
S120 . C119 . 1.780(2) yes
S120 . C121 . 1.778(2) yes
S214 . C213 . 1.780(2) yes
S214 . C215 . 1.794(2) yes
S220 . C219 . 1.784(3) yes
S220 . C221 . 1.776(3) yes
S314 . C313 . 1.784(2) yes
S314 . C315 . 1.782(2) yes
S320 . C319 . 1.780(2) yes
S320 . C321 . 1.779(2) yes
S414 . C413 . 1.777(2) yes
S414 . C415 . 1.790(2) yes
S420 . C419 . 1.780(2) yes
S420 . C421 . 1.777(3) yes
O351 . C125 . 1.376(3) yes
O351 . C352 . 1.443(3) yes
O361 . C126 . 1.371(3) yes
O361 . C362 . 1.437(3) yes
O371 . C127 . 1.350(3) yes
O371 . H74 . 0.937 no
O381 . C128 . 1.376(3) yes
O381 . C382 . 1.460(3) yes
O451 . C225 . 1.374(3) yes
O451 . C452 . 1.444(3) yes
O461 . C226 . 1.375(3) yes
O461 . C462 . 1.450(3) yes
O471 . C227 . 1.348(3) yes
O471 . H100 . 0.910 no
O481 . C228 . 1.367(3) yes
O481 . C482 . 1.445(3) yes
O551 . C325 . 1.367(3) yes
O551 . C552 . 1.445(3) yes
O561 . C326 . 1.375(3) yes
O561 . C562 . 1.443(3) yes
O571 . C327 . 1.341(3) yes
O571 . H75 . 0.920 no
O581 . C328 . 1.383(3) yes
O581 . C582 . 1.455(3) yes
O651 . C425 . 1.372(3) yes
O651 . C652 . 1.456(3) yes
O661 . C426 . 1.385(3) yes
O661 . C662 . 1.449(3) yes
O671 . C427 . 1.348(3) yes
O671 . H68 . 0.936 no
O681 . C428 . 1.361(3) yes
O681 . C682 . 1.378(5) yes
O681 . C685 . 1.475(7) yes
C11 . C124 . 1.398(3) yes
C11 . C125 . 1.396(3) yes
C13 . C14 . 1.396(3) yes
C13 . C128 . 1.399(3) yes
C14 . C15 . 1.389(4) yes
C14 . H141 . 1.010 no
C15 . C16 . 1.382(4) yes
C15 . H151 . 1.007 no
C16 . C17 . 1.388(3) yes
C16 . H161 . 1.012 no
C17 . C128 . 1.404(3) yes
C19 . C110 . 1.396(3) yes
C19 . C127 . 1.401(3) yes
C21 . C224 . 1.388(4) yes
C21 . C225 . 1.404(3) yes
C23 . C24 . 1.387(4) yes
C23 . C228 . 1.402(3) yes
C24 . C25 . 1.389(4) yes
C24 . H241 . 1.009 no
C25 . C26 . 1.388(4) yes
C25 . H251 . 1.000 no
C26 . C27 . 1.390(4) yes
C26 . H261 . 1.012 no
C27 . C228 . 1.401(3) yes
C29 . C210 . 1.391(3) yes
C29 . C227 . 1.409(3) yes
C31 . C324 . 1.398(3) yes
C31 . C325 . 1.404(3) yes
C33 . C34 . 1.400(3) yes
C33 . C328 . 1.398(3) yes
C34 . C35 . 1.383(3) yes
C34 . H341 . 1.009 no
C35 . C36 . 1.387(3) yes
C35 . H351 . 1.007 no
C36 . C37 . 1.389(3) yes
C36 . H361 . 1.013 no
C37 . C328 . 1.399(3) yes
C39 . C310 . 1.394(3) yes
C39 . C327 . 1.407(3) yes
C41 . C424 . 1.390(4) yes
C41 . C425 . 1.404(4) yes
C43 . C44 . 1.387(4) yes
C43 . C428 . 1.408(3) yes
C44 . C45 . 1.376(5) yes
C44 . H441 . 1.007 no
C45 . C46 . 1.387(4) yes
C45 . H451 . 1.010 no
C46 . C47 . 1.398(4) yes
C46 . H461 . 1.012 no
C47 . C428 . 1.401(3) yes
C49 . C410 . 1.391(3) yes
C49 . C427 . 1.407(3) yes
C110 . C111 . 1.388(4) yes
C110 . H1101 . 1.010 no
C111 . C112 . 1.387(4) yes
C111 . H1111 . 1.010 no
C112 . C113 . 1.397(3) yes
C112 . H1121 . 1.013 no
C113 . C127 . 1.399(3) yes
C115 . C116 . 1.394(3) yes
C115 . C126 . 1.391(3) yes
C116 . C117 . 1.380(4) yes
C116 . H1161 . 1.011 no
C117 . C118 . 1.391(4) yes
C117 . H1171 . 1.002 no
C118 . C119 . 1.387(3) yes
C118 . H1181 . 1.013 no
C119 . C126 . 1.411(3) yes
C121 . C122 . 1.402(3) yes
C121 . C125 . 1.406(3) yes
C122 . C123 . 1.383(4) yes
C122 . H1221 . 1.012 no
C123 . C124 . 1.381(4) yes
C123 . H1231 . 1.013 no
C124 . H1241 . 1.016 no
C210 . C211 . 1.382(4) yes
C210 . H2101 . 1.006 no
C211 . C212 . 1.385(4) yes
C211 . H2111 . 1.011 no
C212 . C213 . 1.382(3) yes
C212 . H2121 . 1.010 no
C213 . C227 . 1.405(3) yes
C215 . C216 . 1.389(4) yes
C215 . C226 . 1.397(3) yes
C216 . C217 . 1.398(4) yes
C216 . H2161 . 1.009 no
C217 . C218 . 1.392(4) yes
C217 . H2171 . 1.009 no
C218 . C219 . 1.389(4) yes
C218 . H2181 . 1.007 no
C219 . C226 . 1.402(3) yes
C221 . C222 . 1.404(4) yes
C221 . C225 . 1.388(3) yes
C222 . C223 . 1.379(4) yes
C222 . H2221 . 1.012 no
C223 . C224 . 1.384(4) yes
C223 . H2231 . 1.013 no
C224 . H2241 . 1.010 no
C310 . C311 . 1.389(4) yes
C310 . H3101 . 1.005 no
C311 . C312 . 1.385(4) yes
C311 . H3111 . 1.008 no
C312 . C313 . 1.392(3) yes
C312 . H3121 . 1.009 no
C313 . C327 . 1.408(3) yes
C315 . C316 . 1.393(3) yes
C315 . C326 . 1.395(3) yes
C316 . C317 . 1.389(4) yes
C316 . H3161 . 1.008 no
C317 . C318 . 1.390(4) yes
C317 . H3171 . 1.009 no
C318 . C319 . 1.390(3) yes
C318 . H3181 . 1.012 no
C319 . C326 . 1.404(3) yes
C321 . C322 . 1.397(3) yes
C321 . C325 . 1.401(3) yes
C322 . C323 . 1.387(4) yes
C322 . H3221 . 1.013 no
C323 . C324 . 1.391(3) yes
C323 . H3231 . 1.007 no
C324 . H3241 . 1.009 no
C352 . C353 . 1.508(4) yes
C352 . H3521 . 1.004 no
C352 . H3522 . 1.008 no
C353 . C354 . 1.521(5) yes
C353 . H3531 . 1.011 no
C353 . H3532 . 1.008 no
C354 . H3541 . 1.007 no
C354 . H3542 . 1.013 no
C354 . H3543 . 0.999 no
C362 . C363 . 1.509(4) yes
C362 . H3621 . 1.016 no
C362 . H3622 . 1.003 no
C363 . C364 . 1.512(5) yes
C363 . H3631 . 1.006 no
C363 . H3632 . 1.009 no
C364 . H3641 . 0.994 no
C364 . H3642 . 1.016 no
C364 . H3643 . 1.016 no
C382 . C383 . 1.506(4) yes
C382 . H3821 . 1.007 no
C382 . H3822 . 1.012 no
C383 . C384 . 1.511(4) yes
C383 . H3831 . 1.008 no
C383 . H3832 . 1.014 no
C384 . H3841 . 1.000 no
C384 . H3842 . 1.005 no
C384 . H3843 . 1.008 no
C410 . C411 . 1.386(4) yes
C410 . H4101 . 1.012 no
C411 . C412 . 1.391(4) yes
C411 . H4111 . 1.008 no
C412 . C413 . 1.396(3) yes
C412 . H4121 . 1.007 no
C413 . C427 . 1.407(3) yes
C415 . C416 . 1.397(3) yes
C415 . C426 . 1.396(3) yes
C416 . C417 . 1.383(3) yes
C416 . H4161 . 1.005 no
C417 . C418 . 1.387(4) yes
C417 . H4171 . 1.013 no
C418 . C419 . 1.395(3) yes
C418 . H4181 . 1.011 no
C419 . C426 . 1.405(3) yes
C421 . C422 . 1.400(4) yes
C421 . C425 . 1.401(3) yes
C422 . C423 . 1.390(5) yes
C422 . H4221 . 1.015 no
C423 . C424 . 1.380(5) yes
C423 . H4231 . 1.009 no
C424 . H4241 . 1.015 no
C452 . C453 . 1.503(4) yes
C452 . H4521 . 1.010 no
C452 . H4522 . 1.005 no
C453 . C454 . 1.488(4) yes
C453 . H4531 . 0.998 no
C453 . H4532 . 1.026 no
C454 . H4541 . 1.001 no
C454 . H4542 . 1.004 no
C454 . H4543 . 1.005 no
C462 . C463 . 1.500(4) yes
C462 . H4621 . 1.011 no
C462 . H4622 . 1.004 no
C463 . C464 . 1.530(4) yes
C463 . H4631 . 1.003 no
C463 . H4632 . 1.011 no
C464 . H4641 . 1.000 no
C464 . H4642 . 1.009 no
C464 . H4643 . 1.009 no
C482 . C483 . 1.504(4) yes
C482 . H4821 . 1.003 no
C482 . H4822 . 1.015 no
C483 . C484 . 1.491(6) yes
C483 . C485 . 1.358(8) yes
C483 . H4831 . 1.007 no
C552 . C553 . 1.507(4) yes
C552 . H5521 . 1.004 no
C552 . H5522 . 1.005 no
C553 . C554 . 1.523(4) yes
C553 . H5531 . 1.014 no
C553 . H5532 . 1.008 no
C554 . H5541 . 1.004 no
C554 . H5542 . 1.004 no
C554 . H5543 . 1.006 no
C562 . C563 . 1.502(4) yes
C562 . H5621 . 1.010 no
C562 . H5622 . 1.003 no
C563 . C564 . 1.517(4) yes
C563 . H5631 . 1.011 no
C563 . H5632 . 1.007 no
C564 . H5641 . 1.003 no
C564 . H5642 . 1.010 no
C564 . H5643 . 1.009 no
C582 . C583 . 1.509(4) yes
C582 . H5821 . 1.004 no
C582 . H5822 . 1.007 no
C583 . C584 . 1.516(4) yes
C583 . H5831 . 1.008 no
C583 . H5832 . 1.009 no
C584 . H5841 . 1.000 no
C584 . H5842 . 1.006 no
C584 . H5843 . 1.013 no
C652 . C653 . 1.499(4) yes
C652 . H6521 . 1.011 no
C652 . H6522 . 1.005 no
C653 . C654 . 1.515(4) yes
C653 . H6531 . 1.005 no
C653 . H6532 . 1.005 no
C654 . H6541 . 1.001 no
C654 . H6542 . 1.010 no
C654 . H6543 . 1.003 no
C662 . C663 . 1.512(4) yes
C662 . H6621 . 1.009 no
C662 . H6622 . 1.009 no
C663 . C664 . 1.528(4) yes
C663 . H6631 . 1.010 no
C663 . H6632 . 1.003 no
C664 . H6641 . 0.991 no
C664 . H6642 . 1.017 no
C664 . H6643 . 1.011 no
C683 . C682 . 1.556(5) yes
C683 . C684 . 1.624(7) yes
C683 . C685 . 1.309(9) yes
C683 . C686 . 1.638(11) yes
C484 . H4841 . 1.001 no
C484 . H4842 . 1.005 no
C484 . H4843 . 1.004 no
C485 . H4851 . 0.992 no
C485 . H4852 . 1.006 no
C485 . H4853 . 1.005 no
C682 . H6821 . 1.007 no
C682 . H6822 . 1.018 no
C682 . H6852 . 1.036 no
C684 . H6841 . 1.002 no
C684 . H6842 . 0.998 no
C684 . H6843 . 1.007 no
C684 . H6851 . 1.202 no
C685 . H6821 . 1.268 no
C685 . H6851 . 0.980 no
C685 . H6852 . 1.052 no
C686 . H6861 . 0.997 no
C686 . H6862 . 1.025 no
C686 . H6863 . 0.988 no
H6821 . H6852 . 0.366 no
